data_4066345
loop_
_publ_author_name
'Maheswari, K.'
'Rajendran, N. M.'
'Meyer, Jens'
'Reddy, N. Dastagiri'

_publ_section_title
;
 Reactions of an Aluminum Amide with Aromatic Nitriles: Formation of
 Al&#x2212;N&#x2212;C Frameworks
;
_journal_issue 17
_journal_name_full Organometallics
_journal_page_first 3799
_journal_paper_doi 10.1021/om100406y
_journal_volume 29
_journal_year 2010
_chemical_formula_sum 'C61 H86 Al3 N5'
_chemical_formula_weight 970.29
_chemical_name_systematic
;
 ?
;
_space_group_IT_number 2
_symmetry_cell_setting triclinic
_symmetry_space_group_name_Hall '-P 1'
_symmetry_space_group_name_H-M 'P -1'
_atom_sites_solution_hydrogens geom
_atom_sites_solution_primary direct
_atom_sites_solution_secondary difmap
_audit_creation_method SHELXL-97
_cell_angle_alpha 97.869(3)
_cell_angle_beta 95.239(3)
_cell_angle_gamma 101.317(3)
_cell_formula_units_Z 8
_cell_length_a 12.2943(5)
_cell_length_b 28.7826(11)
_cell_length_c 34.8658(14)
_cell_measurement_reflns_used 9817
_cell_measurement_temperature 150(2)
_cell_measurement_theta_max 29.2711
_cell_measurement_theta_min 2.5358
_cell_volume 11894.8(8)
_computing_cell_refinement
;
'Thu Feb 18 20:16:03 2010'
;
_computing_data_collection
;
'Thu Feb 18 20:16:03 2010'
;
_computing_data_reduction
;
'Thu Feb 18 20:16:03 2010'
;
_computing_molecular_graphics ORTEP
_computing_publication_material WINGX
_computing_structure_refinement 'SHELXL-97 (Sheldrick, 2008)'
_computing_structure_solution 'SHELXS-97 (Sheldrick, 1997)'
_diffrn_ambient_temperature 150(2)
_diffrn_detector_area_resol_mean 15.9821
_diffrn_measured_fraction_theta_full 0.999
_diffrn_measured_fraction_theta_max 0.830
_diffrn_measurement_device_type 'Xcalibur, Eos'
_diffrn_measurement_method '\w scans'
_diffrn_radiation_monochromator graphite
_diffrn_radiation_source 'fine-focus sealed tube'
_diffrn_radiation_type MoK\a
_diffrn_radiation_wavelength 0.71073
_diffrn_reflns_av_R_equivalents 0.0891
_diffrn_reflns_av_sigmaI/netI 0.4669
_diffrn_reflns_limit_h_max 16
_diffrn_reflns_limit_h_min -15
_diffrn_reflns_limit_k_max 35
_diffrn_reflns_limit_k_min -36
_diffrn_reflns_limit_l_max 47
_diffrn_reflns_limit_l_min -44
_diffrn_reflns_number 97466
_diffrn_reflns_theta_full 25.00
_diffrn_reflns_theta_max 29.34
_diffrn_reflns_theta_min 2.54
_exptl_absorpt_coefficient_mu 0.104
_exptl_absorpt_correction_T_max 1.00000
_exptl_absorpt_correction_T_min 0.68807
_exptl_absorpt_correction_type multi-scan
_exptl_absorpt_process_details
;
'Thu Feb 18 20:16:03 2010
CrysAlisPro, Oxford Diffraction Ltd.,
Version 1.171.33.55 (release 05-01-2010 CrysAlis171 .NET)
(compiled Jan  5 2010,16:28:46)
Empirical absorption correction using spherical harmonics,
implemented in SCALE3 ABSPACK scaling algorithm.'
;
_exptl_crystal_colour colorless
_exptl_crystal_density_diffrn 1.084
_exptl_crystal_density_method 'not measured'
_exptl_crystal_F_000 4208
_exptl_crystal_size_max 0.12
_exptl_crystal_size_mid 0.12
_exptl_crystal_size_min 0.08
_refine_diff_density_max 1.119
_refine_diff_density_min -2.084
_refine_diff_density_rms 0.103
_refine_ls_extinction_coef 0.00000(10)
_refine_ls_extinction_expression Fc^*^=kFc[1+0.001xFc^2^\l^3^/sin(2\q)]^-1/4^
_refine_ls_extinction_method SHELXL
_refine_ls_goodness_of_fit_ref 0.857
_refine_ls_hydrogen_treatment constr
_refine_ls_matrix_type fullcycle
_refine_ls_number_parameters 2506
_refine_ls_number_reflns 54121
_refine_ls_number_restraints 0
_refine_ls_restrained_S_all 0.857
_refine_ls_R_factor_all 0.3075
_refine_ls_R_factor_gt 0.1154
_refine_ls_shift/su_max 10.432
_refine_ls_shift/su_mean 0.093
_refine_ls_structure_factor_coef Fsqd
_refine_ls_weighting_details 'calc w=1/[\s^2^(Fo^2^)+(0.1423P)^2^+0.0000P] where P=(Fo^2^+2Fc^2^)/3'
_refine_ls_weighting_scheme calc
_refine_ls_wR_factor_gt 0.2944
_refine_ls_wR_factor_ref 0.3484
_reflns_number_gt 12415
_reflns_number_total 54121
_reflns_threshold_expression >2\s(I)
_cod_data_source_file om100406y_si_002.cif
_cod_data_source_block compound_7b
_cod_database_code 4066345

loop_
_symmetry_equiv_pos_as_xyz
'x, y, z'
'-x, -y, -z'

loop_
_atom_site_label
_atom_site_type_symbol
_atom_site_fract_x
_atom_site_fract_y
_atom_site_fract_z
_atom_site_U_iso_or_equiv
_atom_site_adp_type
_atom_site_occupancy
_atom_site_symmetry_multiplicity
_atom_site_calc_flag
_atom_site_refinement_flags
_atom_site_disorder_assembly
_atom_site_disorder_group
Al01 Al 0.79712(15) 0.27951(8) 0.96197(6) 0.023 Uani 1 1 d . . .
Al5 Al 0.26695(14) 0.78046(8) 0.45796(5) 0.020 Uani 1 1 d . . .
Al6 Al 0.22624(14) 0.03874(8) 0.70840(6) 0.021 Uani 1 1 d . . .
Al7 Al -0.03279(14) 0.01569(8) 0.71928(6) 0.022 Uani 1 1 d . . .
Al8 Al 0.10894(14) -0.06488(7) 0.71880(5) 0.019 Uani 1 1 d . . .
Al9 Al 0.43512(16) 0.72029(8) 0.48967(6) 0.027 Uani 1 1 d . . .
Al10 Al 0.17616(15) 0.67530(8) 0.47658(6) 0.023 Uani 1 1 d . . .
Al11 Al 0.72004(17) 0.17450(9) 0.98161(6) 0.035 Uani 1 1 d . . .
Al12 Al 0.97369(17) 0.22441(9) 0.99622(6) 0.036 Uani 1 1 d . . .
N N 0.4095(4) 0.7710(2) 0.46908(14) 0.022 Uani 1 1 d . . .
N0AA N 0.1658(4) 0.73789(18) 0.47760(13) 0.015 Uani 1 1 d . . .
N1AA N -0.0217(4) -0.04437(18) 0.72432(14) 0.017 Uani 1 1 d . . .
N2AA N 0.3217(4) 0.6722(2) 0.49207(15) 0.029 Uani 1 1 d . . .
N3AA N 0.2302(4) -0.0154(2) 0.72916(15) 0.024 Uani 1 1 d . . .
N8 N 0.6992(4) 0.2354(2) 0.98185(14) 0.021 Uani 1 1 d . F .
N7 N 0.9413(4) 0.2733(2) 0.97410(14) 0.023 Uani 1 1 d . F .
N4AA N 0.0878(4) 0.0545(2) 0.70834(14) 0.024 Uani 1 1 d . . .
N12 N 0.7642(4) 0.2573(2) 0.90326(15) 0.027 Uani 1 1 d . . .
C142 C -0.1203(4) -0.0779(2) 0.72947(18) 0.020 Uani 1 1 d . . .
N11 N 0.2343(4) 0.7605(2) 0.39906(15) 0.027 Uani 1 1 d . . .
N01 N 0.1255(4) -0.1068(2) 0.75982(15) 0.027 Uani 1 1 d . . .
N13 N 0.2287(4) 0.0178(2) 0.65048(15) 0.030 Uani 1 1 d . . .
C66 C 0.1781(5) 0.7540(2) 0.32458(18) 0.021 Uani 1 1 d . . .
C C 0.1406(5) -0.1414(3) 0.77072(19) 0.025 Uani 1 1 d . . .
N9 N 0.8662(5) 0.1750(2) 0.99946(17) 0.040 Uani 1 1 d . F .
C65 C 0.2101(5) 0.7569(2) 0.36597(19) 0.025 Uani 1 1 d . . .
C151 C -0.1710(6) -0.1005(3) 0.6554(2) 0.036 Uani 1 1 d . . .
H151 H -0.0940 -0.0827 0.6563 0.043 Uiso 1 1 calc R . .
C0AA C 0.0835(4) 0.1017(2) 0.70112(18) 0.021 Uani 1 1 d . . .
C143 C -0.1908(5) -0.1050(2) 0.69657(17) 0.018 Uani 1 1 d . . .
C159 C 0.2414(5) -0.0038(3) 0.57722(19) 0.025 Uani 1 1 d . . .
C1AA C 0.5616(5) 0.7991(3) 0.43088(19) 0.030 Uani 1 1 d . . .
C148 C -0.1464(5) -0.0841(3) 0.7669(2) 0.034 Uani 1 1 d . . .
C2AA C 0.1164(5) 0.1420(2) 0.73130(19) 0.024 Uani 1 1 d . . .
C3AA C 0.0638(6) -0.2222(3) 0.78275(19) 0.035 Uani 1 1 d . . .
C4AA C 0.0458(5) 0.1097(3) 0.6636(2) 0.029 Uani 1 1 d . . .
C5AA C 0.3467(5) 0.6296(3) 0.5024(2) 0.032 Uani 1 1 d . . .
N5AA N 0.0745(5) 0.6543(2) 0.51568(17) 0.038 Uani 1 1 d . A .
C6AA C 0.5526(5) 0.8444(2) 0.49487(18) 0.024 Uani 1 1 d . . .
C7AA C 0.2445(5) 0.8460(3) 0.4592(2) 0.033 Uani 1 1 d . . .
H7A1 H 0.3037 0.8645 0.4480 0.050 Uiso 1 1 calc R . .
H7A2 H 0.2445 0.8604 0.4857 0.050 Uiso 1 1 calc R . .
H7A3 H 0.1741 0.8454 0.4445 0.050 Uiso 1 1 calc R . .
C8AA C 0.3315(5) -0.0190(2) 0.75108(18) 0.023 Uani 1 1 d . . .
C9AA C 0.4015(6) -0.0547(3) 0.6895(2) 0.039 Uani 1 1 d . . .
H9AA H 0.3249 -0.0547 0.6789 0.047 Uiso 1 1 calc R . .
C0BA C 0.0755(5) 0.7562(3) 0.49181(19) 0.026 Uani 1 1 d . . .
C125 C 0.5021(6) 0.2426(3) 0.9709(2) 0.037 Uani 1 1 d . F .
C1BA C 0.0078(5) 0.0696(2) 0.62907(18) 0.027 Uani 1 1 d . . .
H1BA H 0.0260 0.0404 0.6371 0.033 Uiso 1 1 calc R . .
C2BA C 0.2680(6) -0.1893(3) 0.79042(19) 0.036 Uani 1 1 d . . .
C149 C -0.0727(6) -0.0548(3) 0.80318(18) 0.032 Uani 1 1 d . . .
H149 H 0.0029 -0.0458 0.7959 0.039 Uiso 1 1 calc R . .
C144 C -0.2892(5) -0.1370(3) 0.7033(2) 0.033 Uani 1 1 d . . .
H144 H -0.3372 -0.1551 0.6820 0.040 Uiso 1 1 calc R . .
C3BA C 0.1568(5) -0.1849(3) 0.78205(18) 0.025 Uani 1 1 d . . .
C157 C 0.2351(5) 0.0071(2) 0.61813(19) 0.024 Uani 1 1 d . . .
C78 C 0.6822(5) 0.2436(3) 0.8308(2) 0.031 Uani 1 1 d . . .
C916 C 0.6064(5) 0.2509(3) 0.99477(19) 0.029 Uani 1 1 d . . .
C4BA C 0.3514(5) -0.0036(3) 0.79128(19) 0.032 Uani 1 1 d . . .
C146 C -0.2433(5) -0.1159(3) 0.7718(2) 0.039 Uani 1 1 d . . .
H146 H -0.2600 -0.1196 0.7968 0.047 Uiso 1 1 calc R . .
C67 C 0.1933(5) 0.7949(3) 0.3082(2) 0.035 Uani 1 1 d . . .
C141 C -0.1731(5) 0.0375(3) 0.7226(2) 0.030 Uani 1 1 d . . .
H14A H -0.2290 0.0122 0.7287 0.045 Uiso 1 1 calc R . .
H14B H -0.1973 0.0460 0.6980 0.045 Uiso 1 1 calc R . .
H14C H -0.1619 0.0650 0.7426 0.045 Uiso 1 1 calc R . .
C5BA C 0.5070(5) 0.8053(2) 0.46481(17) 0.019 Uani 1 1 d . . .
C85 C 0.7297(5) 0.2505(2) 0.87067(18) 0.024 Uani 1 1 d . . .
C6BA C 0.1015(5) 0.6226(3) 0.43441(18) 0.030 Uani 1 1 d . . .
H6B1 H 0.1188 0.5930 0.4401 0.045 Uiso 1 1 calc R . .
H6B2 H 0.1272 0.6291 0.4101 0.045 Uiso 1 1 calc R . .
H6B3 H 0.0221 0.6201 0.4325 0.045 Uiso 1 1 calc R . .
C7BA C 0.4155(4) -0.0365(2) 0.73235(18) 0.023 Uani 1 1 d . . .
C8BA C 0.0892(5) 0.7857(3) 0.52880(19) 0.027 Uani 1 1 d . . .
C92 C 1.0353(5) 0.3087(3) 0.9702(2) 0.031 Uani 1 1 d . . .
C9BA C 0.5140(5) 0.7603(3) 0.39683(19) 0.033 Uani 1 1 d . . .
H9BA H 0.4416 0.7430 0.4023 0.039 Uiso 1 1 calc R . .
C0CA C 0.1930(6) -0.2698(3) 0.8020(2) 0.043 Uani 1 1 d . . .
H0CA H 0.2042 -0.2987 0.8092 0.052 Uiso 1 1 calc R . .
C160 C 0.1593(5) -0.0449(3) 0.51431(18) 0.032 Uani 1 1 d . . .
H160 H 0.1005 -0.0654 0.4978 0.038 Uiso 1 1 calc R . .
C88 C 1.0918(5) 0.3043(3) 0.9366(2) 0.036 Uani 1 1 d . F .
C93 C 1.0748(6) 0.3484(3) 1.0005(2) 0.036 Uani 1 1 d . F .
C89 C 1.1934(6) 0.3371(3) 0.9354(2) 0.045 Uani 1 1 d . . .
H89 H 1.2331 0.3336 0.9141 0.054 Uiso 1 1 calc R F .
C1CA C 0.6648(6) 0.8301(3) 0.4298(2) 0.040 Uani 1 1 d . . .
H1CA H 0.7020 0.8260 0.4080 0.048 Uiso 1 1 calc R . .
C161 C 0.3387(5) 0.0170(3) 0.56197(19) 0.028 Uani 1 1 d . . .
C115 C 0.4868(6) 0.2145(3) 0.9300(2) 0.035 Uani 1 1 d . . .
H115 H 0.5558 0.2033 0.9258 0.042 Uiso 1 1 calc R F .
C2CA C -0.0535(5) 0.7154(2) 0.42982(18) 0.026 Uani 1 1 d . . .
H2CA H 0.0118 0.7013 0.4258 0.032 Uiso 1 1 calc R . .
C124 C 0.6148(6) 0.2769(3) 1.0331(2) 0.040 Uani 1 1 d . F .
C3CA C -0.1164(5) 0.7675(3) 0.48396(19) 0.030 Uani 1 1 d . . .
H3CA H -0.1862 0.7610 0.4693 0.036 Uiso 1 1 calc R . .
C4CA C 0.1051(5) -0.1159(3) 0.67462(19) 0.035 Uani 1 1 d . . .
H4C1 H 0.0371 -0.1396 0.6725 0.052 Uiso 1 1 calc R . .
H4C2 H 0.1679 -0.1307 0.6788 0.052 Uiso 1 1 calc R . .
H4C3 H 0.1085 -0.1024 0.6510 0.052 Uiso 1 1 calc R . .
C5CA C 0.1521(5) 0.1353(3) 0.77257(18) 0.034 Uani 1 1 d . . .
H5CA H 0.1807 0.1057 0.7712 0.041 Uiso 1 1 calc R . .
C96 C 0.7675(6) 0.3438(3) 0.9621(2) 0.043 Uani 1 1 d . . .
H96A H 0.8256 0.3630 0.9510 0.064 Uiso 1 1 calc R . .
H96B H 0.7656 0.3583 0.9885 0.064 Uiso 1 1 calc R . .
H96C H 0.6969 0.3416 0.9471 0.064 Uiso 1 1 calc R . .
C163 C 0.3427(6) 0.0058(3) 0.5218(2) 0.032 Uani 1 1 d . . .
H163 H 0.4049 0.0194 0.5107 0.039 Uiso 1 1 calc R . .
C145 C -0.3150(5) -0.1421(3) 0.7399(2) 0.039 Uani 1 1 d . . .
H145 H -0.3802 -0.1629 0.7433 0.047 Uiso 1 1 calc R . .
C158 C 0.1485(5) -0.0354(2) 0.55310(19) 0.025 Uani 1 1 d . . .
C6CA C 0.2013(5) 0.7971(3) 0.55509(19) 0.027 Uani 1 1 d . . .
H6CA H 0.2590 0.7886 0.5395 0.032 Uiso 1 1 calc R . .
C7CA C 0.1136(5) 0.1870(3) 0.7232(2) 0.040 Uani 1 1 d . . .
H7CA H 0.1372 0.2130 0.7431 0.048 Uiso 1 1 calc R . .
C8CA C 0.4530(6) -0.0043(3) 0.8118(2) 0.044 Uani 1 1 d . . .
H8CA H 0.4659 0.0069 0.8385 0.053 Uiso 1 1 calc R . .
C9CA C 0.4834(6) -0.0221(3) 0.6675(2) 0.044 Uani 1 1 d . . .
H9C1 H 0.4709 -0.0346 0.6401 0.066 Uiso 1 1 calc R . .
H9C2 H 0.5591 -0.0217 0.6774 0.066 Uiso 1 1 calc R . .
H9C3 H 0.4704 0.0099 0.6715 0.066 Uiso 1 1 calc R . .
C0DA C -0.0303(5) 0.7469(2) 0.46927(18) 0.023 Uani 1 1 d . . .
C1DA C 0.0873(6) -0.2639(3) 0.79274(19) 0.037 Uani 1 1 d . . .
H1DA H 0.0281 -0.2894 0.7932 0.044 Uiso 1 1 calc R . .
C2DA C 0.3826(6) 0.5959(3) 0.4760(2) 0.043 Uani 1 1 d . . .
C155 C 0.3601(5) 0.0903(3) 0.7192(2) 0.042 Uani 1 1 d . . .
H15A H 0.3472 0.1167 0.7066 0.062 Uiso 1 1 calc R . .
H15B H 0.4219 0.0787 0.7094 0.062 Uiso 1 1 calc R . .
H15C H 0.3768 0.1007 0.7468 0.062 Uiso 1 1 calc R . .
C3DA C 0.2837(7) -0.2335(3) 0.8009(2) 0.048 Uani 1 1 d . . .
H3DA H 0.3556 -0.2381 0.8071 0.058 Uiso 1 1 calc R . .
C4DA C 0.2258(6) -0.0162(3) 0.8446(2) 0.059 Uani 1 1 d . . .
H4D1 H 0.1712 -0.0033 0.8583 0.088 Uiso 1 1 calc R . .
H4D2 H 0.2885 -0.0170 0.8628 0.088 Uiso 1 1 calc R . .
H4D3 H 0.1931 -0.0481 0.8314 0.088 Uiso 1 1 calc R . .
C152 C -0.2483(5) -0.0701(3) 0.63805(19) 0.032 Uani 1 1 d . . .
H15D H -0.2337 -0.0670 0.6118 0.048 Uiso 1 1 calc R . .
H15E H -0.2341 -0.0389 0.6536 0.048 Uiso 1 1 calc R . .
H15F H -0.3250 -0.0857 0.6379 0.048 Uiso 1 1 calc R . .
C5DA C 0.5369(6) 0.8305(3) 0.5638(2) 0.045 Uani 1 1 d . . .
H5D1 H 0.5307 0.7970 0.5545 0.067 Uiso 1 1 calc R . .
H5D2 H 0.4925 0.8341 0.5848 0.067 Uiso 1 1 calc R . .
H5D3 H 0.6136 0.8452 0.5729 0.067 Uiso 1 1 calc R . .
C6DA C 0.2461(6) 0.1773(3) 0.7950(2) 0.042 Uani 1 1 d . . .
H6D1 H 0.2661 0.1707 0.8207 0.064 Uiso 1 1 calc R . .
H6D2 H 0.2197 0.2067 0.7970 0.064 Uiso 1 1 calc R . .
H6D3 H 0.3105 0.1803 0.7812 0.064 Uiso 1 1 calc R . .
C7DA C 0.4951(5) 0.8548(3) 0.53052(19) 0.028 Uani 1 1 d . . .
H7DA H 0.4158 0.8399 0.5232 0.034 Uiso 1 1 calc R . .
C8DA C -0.0692(6) 0.7454(3) 0.3971(2) 0.042 Uani 1 1 d . . .
H8D1 H -0.0830 0.7249 0.3723 0.063 Uiso 1 1 calc R . .
H8D2 H -0.0028 0.7697 0.3979 0.063 Uiso 1 1 calc R . .
H8D3 H -0.1316 0.7604 0.4008 0.063 Uiso 1 1 calc R . .
C9DA C 0.2654(6) 0.0161(3) 0.81415(19) 0.035 Uani 1 1 d . . .
H9DA H 0.2000 0.0150 0.7954 0.042 Uiso 1 1 calc R . .
C0EA C 0.5157(5) -0.0371(3) 0.7535(2) 0.036 Uani 1 1 d . . .
H0EA H 0.5708 -0.0484 0.7407 0.043 Uiso 1 1 calc R . .
C1EA C 0.6552(5) 0.8731(3) 0.4919(2) 0.031 Uani 1 1 d . . .
H1EA H 0.6867 0.8981 0.5121 0.037 Uiso 1 1 calc R . .
C2EA C 0.3657(5) -0.1488(3) 0.7914(2) 0.046 Uani 1 1 d . . .
H2E1 H 0.3972 -0.1539 0.7670 0.055 Uiso 1 1 calc R . .
H2E2 H 0.3377 -0.1195 0.7920 0.055 Uiso 1 1 calc R . .
C3EA C 0.0020(5) 0.8051(3) 0.5409(2) 0.034 Uani 1 1 d . . .
H3EA H 0.0128 0.8249 0.5649 0.040 Uiso 1 1 calc R . .
C154 C -0.1815(6) -0.1483(3) 0.6291(2) 0.048 Uani 1 1 d . . .
H15G H -0.1669 -0.1426 0.6033 0.071 Uiso 1 1 calc R . .
H15H H -0.2558 -0.1671 0.6279 0.071 Uiso 1 1 calc R . .
H15I H -0.1285 -0.1653 0.6393 0.071 Uiso 1 1 calc R . .
C98 C 1.0492(6) 0.2641(3) 0.9025(2) 0.041 Uani 1 1 d . . .
H98 H 0.9768 0.2465 0.9078 0.049 Uiso 1 1 calc R F .
C100 C 0.8918(7) 0.1336(4) 1.0122(3) 0.064 Uani 1 1 d . . .
C4EA C 0.4194(6) -0.1064(3) 0.6812(2) 0.046 Uani 1 1 d . . .
H4E1 H 0.4097 -0.1170 0.6536 0.069 Uiso 1 1 calc R . .
H4E2 H 0.3659 -0.1271 0.6931 0.069 Uiso 1 1 calc R . .
H4E3 H 0.4936 -0.1073 0.6919 0.069 Uiso 1 1 calc R . .
C5EA C 0.0436(5) 0.1565(3) 0.6571(2) 0.040 Uani 1 1 d . . .
H5EA H 0.0190 0.1618 0.6324 0.047 Uiso 1 1 calc R . .
C162 C 0.2537(6) -0.0256(3) 0.4987(2) 0.040 Uani 1 1 d . . .
H162 H 0.2577 -0.0337 0.4722 0.048 Uiso 1 1 calc R . .
C6EA C 0.0775(5) 0.1949(3) 0.6869(2) 0.040 Uani 1 1 d . . .
H6EA H 0.0758 0.2259 0.6824 0.048 Uiso 1 1 calc R . .
C7EA C 0.5008(6) 0.9074(3) 0.5446(2) 0.048 Uani 1 1 d . . .
H7E1 H 0.4735 0.9219 0.5235 0.072 Uiso 1 1 calc R . .
H7E2 H 0.5769 0.9232 0.5537 0.072 Uiso 1 1 calc R . .
H7E3 H 0.4557 0.9106 0.5655 0.072 Uiso 1 1 calc R . .
C70 C 0.0927(5) 0.7049(3) 0.2654(2) 0.039 Uani 1 1 d . . .
H70 H 0.0586 0.6753 0.2506 0.047 Uiso 1 1 calc R . .
C8EA C -0.1177(5) 0.0591(3) 0.61640(19) 0.033 Uani 1 1 d . . .
H8E1 H -0.1367 0.0333 0.5947 0.050 Uiso 1 1 calc R . .
H8E2 H -0.1385 0.0873 0.6088 0.050 Uiso 1 1 calc R . .
H8E3 H -0.1570 0.0501 0.6377 0.050 Uiso 1 1 calc R . .
C9EA C -0.1553(6) 0.6742(3) 0.4275(2) 0.049 Uani 1 1 d . . .
H9E1 H -0.1669 0.6548 0.4022 0.073 Uiso 1 1 calc R . .
H9E2 H -0.2203 0.6871 0.4317 0.073 Uiso 1 1 calc R . .
H9E3 H -0.1424 0.6549 0.4472 0.073 Uiso 1 1 calc R . .
C71 C 0.1285(5) 0.7075(3) 0.3039(2) 0.034 Uani 1 1 d . . .
C118 C 0.3915(6) 0.1705(3) 0.9252(2) 0.050 Uani 1 1 d . F .
H11A H 0.4068 0.1505 0.9440 0.075 Uiso 1 1 calc R . .
H11B H 0.3849 0.1528 0.8993 0.075 Uiso 1 1 calc R . .
H11C H 0.3229 0.1806 0.9292 0.075 Uiso 1 1 calc R . .
C120 C 0.7180(6) 0.2868(3) 1.0624(2) 0.047 Uani 1 1 d . . .
H120 H 0.7768 0.2759 1.0487 0.056 Uiso 1 1 calc R F .
C0FA C 0.3941(7) 0.6022(4) 0.4340(3) 0.065 Uani 1 1 d . . .
H0FA H 0.3759 0.6329 0.4297 0.078 Uiso 1 1 calc R . .
C109 C 0.6551(6) 0.1215(3) 0.9386(2) 0.048 Uani 1 1 d . F .
H10A H 0.6759 0.0925 0.9444 0.071 Uiso 1 1 calc R . .
H10B H 0.6826 0.1291 0.9148 0.071 Uiso 1 1 calc R . .
H10C H 0.5751 0.1170 0.9357 0.071 Uiso 1 1 calc R . .
C75 C 0.3421(6) 0.8731(3) 0.3143(2) 0.046 Uani 1 1 d . . .
H75A H 0.3683 0.9037 0.3307 0.069 Uiso 1 1 calc R . .
H75B H 0.3196 0.8779 0.2883 0.069 Uiso 1 1 calc R . .
H75C H 0.4011 0.8556 0.3139 0.069 Uiso 1 1 calc R . .
C1FA C 0.0690(6) 0.0796(3) 0.5938(2) 0.037 Uani 1 1 d . . .
H1F1 H 0.0440 0.0531 0.5730 0.056 Uiso 1 1 calc R . .
H1F2 H 0.1480 0.0836 0.6010 0.056 Uiso 1 1 calc R . .
H1F3 H 0.0534 0.1083 0.5855 0.056 Uiso 1 1 calc R . .
C77 C 0.6321(6) 0.1970(3) 0.8123(2) 0.039 Uani 1 1 d . . .
C164 C 0.4334(5) 0.0523(3) 0.5879(2) 0.046 Uani 1 1 d . . .
H16A H 0.4245 0.0846 0.5857 0.056 Uiso 1 1 calc R . .
H16B H 0.4275 0.0479 0.6148 0.056 Uiso 1 1 calc R . .
C2FA C 0.2357(6) 0.8499(3) 0.5726(2) 0.043 Uani 1 1 d . . .
H2F1 H 0.2415 0.8689 0.5520 0.064 Uiso 1 1 calc R . .
H2F2 H 0.3068 0.8557 0.5883 0.064 Uiso 1 1 calc R . .
H2F3 H 0.1807 0.8584 0.5885 0.064 Uiso 1 1 calc R . .
C79 C 0.6831(6) 0.2841(3) 0.8125(2) 0.042 Uani 1 1 d . . .
C3FA C -0.0995(6) 0.7963(3) 0.5190(2) 0.046 Uani 1 1 d . . .
H3FA H -0.1567 0.8101 0.5281 0.055 Uiso 1 1 calc R . .
C90 C 1.2318(7) 0.3728(4) 0.9647(3) 0.065 Uani 1 1 d . F .
H90 H 1.2985 0.3939 0.9632 0.079 Uiso 1 1 calc R . .
C94 C 1.0165(6) 0.3562(3) 1.0358(2) 0.040 Uani 1 1 d . . .
H94 H 0.9387 0.3388 1.0289 0.048 Uiso 1 1 calc R F .
C4FA C -0.0894(6) -0.2241(3) 0.7291(2) 0.053 Uani 1 1 d . . .
H4F1 H -0.1641 -0.2191 0.7243 0.079 Uiso 1 1 calc R . .
H4F2 H -0.0875 -0.2566 0.7187 0.079 Uiso 1 1 calc R . .
H4F3 H -0.0396 -0.2024 0.7168 0.079 Uiso 1 1 calc R . .
C166 C 0.0455(5) -0.0554(3) 0.56979(19) 0.032 Uani 1 1 d . . .
H16C H 0.0561 -0.0844 0.5797 0.039 Uiso 1 1 calc R . .
H16D H 0.0373 -0.0325 0.5919 0.039 Uiso 1 1 calc R . .
C147 C -0.0638(6) -0.0811(3) 0.8376(2) 0.055 Uani 1 1 d . . .
H14D H -0.0144 -0.0605 0.8588 0.082 Uiso 1 1 calc R . .
H14E H -0.0350 -0.1093 0.8302 0.082 Uiso 1 1 calc R . .
H14F H -0.1365 -0.0903 0.8458 0.082 Uiso 1 1 calc R . .
C195 C 1.0142(7) 0.4091(3) 1.0482(3) 0.070 Uani 1 1 d . F .
H19A H 0.9743 0.4122 1.0705 0.105 Uiso 1 1 calc R . .
H19B H 0.9774 0.4207 1.0271 0.105 Uiso 1 1 calc R . .
H19C H 1.0893 0.4274 1.0547 0.105 Uiso 1 1 calc R . .
C150 C -0.1100(7) -0.0085(3) 0.8164(2) 0.061 Uani 1 1 d . . .
H15J H -0.0609 0.0093 0.8389 0.091 Uiso 1 1 calc R . .
H15K H -0.1849 -0.0158 0.8230 0.091 Uiso 1 1 calc R . .
H15L H -0.1078 0.0104 0.7957 0.091 Uiso 1 1 calc R . .
C114 C 0.4663(6) 0.2460(3) 0.8994(2) 0.057 Uani 1 1 d . F .
H11D H 0.4572 0.2274 0.8738 0.085 Uiso 1 1 calc R . .
H11E H 0.5289 0.2725 0.9017 0.085 Uiso 1 1 calc R . .
H11F H 0.3998 0.2579 0.9033 0.085 Uiso 1 1 calc R . .
C5FA C -0.0530(5) -0.2151(3) 0.7729(2) 0.044 Uani 1 1 d . . .
H5F1 H -0.0568 -0.1825 0.7834 0.053 Uiso 1 1 calc R . .
H5F2 H -0.1045 -0.2367 0.7852 0.053 Uiso 1 1 calc R . .
C6FA C 0.7121(6) 0.8661(3) 0.4602(2) 0.037 Uani 1 1 d . . .
H6FA H 0.7816 0.8855 0.4593 0.045 Uiso 1 1 calc R . .
C64 C 0.5867(5) 0.7154(3) 0.5068(2) 0.046 Uani 1 1 d . . .
H64A H 0.6378 0.7443 0.5040 0.069 Uiso 1 1 calc R . .
H64B H 0.6049 0.6885 0.4911 0.069 Uiso 1 1 calc R . .
H64C H 0.5925 0.7111 0.5336 0.069 Uiso 1 1 calc R . .
C7FA C 0.5357(6) -0.0213(3) 0.7932(2) 0.055 Uani 1 1 d . . .
H7FA H 0.6032 -0.0221 0.8072 0.067 Uiso 1 1 calc R . .
C8FA C 0.3067(7) 0.0681(3) 0.8336(2) 0.057 Uani 1 1 d . . .
H8F1 H 0.2488 0.0787 0.8469 0.085 Uiso 1 1 calc R . .
H8F2 H 0.3258 0.0878 0.8141 0.085 Uiso 1 1 calc R . .
H8F3 H 0.3714 0.0706 0.8519 0.085 Uiso 1 1 calc R . .
C68 C 0.1553(6) 0.7896(3) 0.2686(2) 0.041 Uani 1 1 d . . .
H68 H 0.1632 0.8164 0.2562 0.050 Uiso 1 1 calc R . .
C121 C 0.7590(7) 0.3410(3) 1.0763(2) 0.058 Uani 1 1 d . F .
H12A H 0.8254 0.3465 1.0946 0.087 Uiso 1 1 calc R . .
H12B H 0.7020 0.3535 1.0888 0.087 Uiso 1 1 calc R . .
H12C H 0.7753 0.3568 1.0544 0.087 Uiso 1 1 calc R . .
C81 C 0.5809(6) 0.2309(3) 0.7563(2) 0.044 Uani 1 1 d . . .
H81 H 0.5455 0.2262 0.7309 0.053 Uiso 1 1 calc R . .
C9FA C 0.4952(7) 0.7811(3) 0.3596(2) 0.065 Uani 1 1 d . . .
H9F1 H 0.4622 0.7556 0.3386 0.098 Uiso 1 1 calc R . .
H9F2 H 0.5655 0.7978 0.3535 0.098 Uiso 1 1 calc R . .
H9F3 H 0.4461 0.8030 0.3633 0.098 Uiso 1 1 calc R . .
C101 C 0.9275(7) 0.0976(4) 0.9864(3) 0.070 Uani 1 1 d . F .
C111 C 0.8700(9) 0.1683(5) 1.0839(3) 0.099 Uani 1 1 d . . .
H111 H 0.8293 0.1885 1.0703 0.119 Uiso 1 1 calc R F .
C107 C 0.9461(6) 0.1042(3) 0.9451(2) 0.052 Uani 1 1 d . . .
H107 H 0.9188 0.1325 0.9393 0.063 Uiso 1 1 calc R F .
C73 C 0.2213(8) 0.6434(4) 0.3245(3) 0.092 Uani 1 1 d . . .
H73A H 0.2101 0.6154 0.3371 0.138 Uiso 1 1 calc R . .
H73B H 0.2823 0.6672 0.3389 0.138 Uiso 1 1 calc R . .
H73C H 0.2381 0.6348 0.2985 0.138 Uiso 1 1 calc R . .
C72 C 0.1157(6) 0.6634(3) 0.3230(2) 0.057 Uani 1 1 d . . .
H72A H 0.0540 0.6391 0.3087 0.068 Uiso 1 1 calc R . .
H72B H 0.0978 0.6712 0.3494 0.068 Uiso 1 1 calc R . .
C84 C 1.0287(7) 0.2844(3) 0.8656(2) 0.067 Uani 1 1 d . F .
H84A H 1.0013 0.2587 0.8443 0.100 Uiso 1 1 calc R . .
H84B H 1.0973 0.3035 0.8604 0.100 Uiso 1 1 calc R . .
H84C H 0.9743 0.3041 0.8687 0.100 Uiso 1 1 calc R . .
C0GA C 0.0509(6) 0.1295(3) 0.7964(2) 0.065 Uani 1 1 d . . .
H0G1 H 0.0750 0.1249 0.8223 0.097 Uiso 1 1 calc R . .
H0G2 H -0.0053 0.1022 0.7840 0.097 Uiso 1 1 calc R . .
H0G3 H 0.0204 0.1579 0.7977 0.097 Uiso 1 1 calc R . .
C69 C 0.1067(6) 0.7457(3) 0.2479(2) 0.041 Uani 1 1 d . . .
H69 H 0.0824 0.7431 0.2215 0.049 Uiso 1 1 calc R . .
C119 C 0.4162(7) 0.2614(3) 0.9838(2) 0.058 Uani 1 1 d . . .
H119 H 0.3496 0.2565 0.9673 0.069 Uiso 1 1 calc R F .
C97 C 1.0666(6) 0.3350(3) 1.0689(2) 0.053 Uani 1 1 d . F .
H97A H 1.0270 0.3399 1.0911 0.079 Uiso 1 1 calc R . .
H97B H 1.1439 0.3505 1.0758 0.079 Uiso 1 1 calc R . .
H97C H 1.0606 0.3013 1.0609 0.079 Uiso 1 1 calc R . .
C2GA C 0.1942(6) 0.7680(3) 0.5884(2) 0.049 Uani 1 1 d . . .
H2G1 H 0.1738 0.7344 0.5779 0.074 Uiso 1 1 calc R . .
H2G2 H 0.1387 0.7764 0.6041 0.074 Uiso 1 1 calc R . .
H2G3 H 0.2654 0.7747 0.6041 0.074 Uiso 1 1 calc R . .
C3GA C 0.3398(7) 0.6205(4) 0.5415(3) 0.073 Uani 1 1 d . . .
C80 C 0.6317(6) 0.2770(3) 0.7736(2) 0.058 Uani 1 1 d . . .
H80 H 0.6320 0.3027 0.7600 0.069 Uiso 1 1 calc R . .
C91 C 1.1780(6) 0.3801(3) 0.9967(2) 0.054 Uani 1 1 d . . .
H91 H 1.2085 0.4058 1.0164 0.065 Uiso 1 1 calc R F .
C4GA C 0.5876(7) 0.7250(3) 0.3901(2) 0.062 Uani 1 1 d . . .
H4G1 H 0.5534 0.7005 0.3685 0.093 Uiso 1 1 calc R . .
H4G2 H 0.5977 0.7106 0.4131 0.093 Uiso 1 1 calc R . .
H4G3 H 0.6589 0.7412 0.3844 0.093 Uiso 1 1 calc R . .
C86 C 0.6352(7) 0.1549(3) 0.8323(3) 0.060 Uani 1 1 d . . .
H86A H 0.5702 0.1299 0.8217 0.072 Uiso 1 1 calc R . .
H86B H 0.6301 0.1641 0.8598 0.072 Uiso 1 1 calc R . .
C122 C 0.5200(7) 0.2929(4) 1.0457(3) 0.067 Uani 1 1 d . . .
H122 H 0.5230 0.3072 1.0715 0.081 Uiso 1 1 calc R F .
C117 C 0.7031(8) 0.2593(4) 1.0962(3) 0.082 Uani 1 1 d . F .
H11G H 0.7718 0.2663 1.1134 0.123 Uiso 1 1 calc R . .
H11H H 0.6829 0.2256 1.0865 0.123 Uiso 1 1 calc R . .
H11I H 0.6451 0.2687 1.1102 0.123 Uiso 1 1 calc R . .
C103 C 0.8918(10) 0.1284(5) 1.0514(4) 0.111 Uani 1 1 d . F .
C74 C 0.2406(6) 0.8441(3) 0.3306(2) 0.046 Uani 1 1 d . . .
H74A H 0.2635 0.8411 0.3574 0.055 Uiso 1 1 calc R . .
H74B H 0.1819 0.8622 0.3309 0.055 Uiso 1 1 calc R . .
C5GA C 0.3176(8) 0.6579(4) 0.5746(3) 0.082 Uani 1 1 d . . .
H5GA H 0.2798 0.6798 0.5620 0.099 Uiso 1 1 calc R . .
C6GA C 0.4230(9) 0.6871(4) 0.5956(3) 0.105 Uani 1 1 d . . .
H6G1 H 0.4682 0.7010 0.5773 0.158 Uiso 1 1 calc R . .
H6G2 H 0.4622 0.6672 0.6091 0.158 Uiso 1 1 calc R . .
H6G3 H 0.4076 0.7121 0.6141 0.158 Uiso 1 1 calc R . .
C83 C 0.7975(13) 0.3683(6) 0.8135(5) 0.179 Uani 1 1 d . . .
H83A H 0.8243 0.3978 0.8312 0.268 Uiso 1 1 calc R . .
H83B H 0.7511 0.3740 0.7916 0.268 Uiso 1 1 calc R . .
H83C H 0.8598 0.3564 0.8044 0.268 Uiso 1 1 calc R . .
C76 C 0.5800(6) 0.1926(3) 0.7743(2) 0.044 Uani 1 1 d . . .
H76 H 0.5439 0.1624 0.7611 0.053 Uiso 1 1 calc R . .
C7GA C 0.4554(8) -0.1408(4) 0.8228(3) 0.118 Uani 1 1 d . . .
H7G1 H 0.5125 -0.1141 0.8196 0.176 Uiso 1 1 calc R . .
H7G2 H 0.4864 -0.1690 0.8223 0.176 Uiso 1 1 calc R . .
H7G3 H 0.4272 -0.1341 0.8472 0.176 Uiso 1 1 calc R . .
C123 C 0.4252(7) 0.2879(4) 1.0210(3) 0.071 Uani 1 1 d . F .
H123 H 0.3671 0.3019 1.0287 0.085 Uiso 1 1 calc R . .
C168 C 1.1290(7) 0.2238(4) 1.0138(3) 0.070 Uani 1 1 d . F .
H16E H 1.1318 0.1952 1.0248 0.105 Uiso 1 1 calc R . .
H16F H 1.1601 0.2514 1.0332 0.105 Uiso 1 1 calc R . .
H16G H 1.1715 0.2244 0.9920 0.105 Uiso 1 1 calc R . .
C99 C 1.1251(8) 0.2279(4) 0.8976(3) 0.087 Uani 1 1 d . F .
H99A H 1.0936 0.2033 0.8758 0.130 Uiso 1 1 calc R . .
H99B H 1.1315 0.2137 0.9209 0.130 Uiso 1 1 calc R . .
H99C H 1.1978 0.2441 0.8932 0.130 Uiso 1 1 calc R . .
C87 C 0.7403(9) 0.1345(5) 0.8282(4) 0.123 Uani 1 1 d . . .
H87A H 0.7355 0.1069 0.8411 0.185 Uiso 1 1 calc R . .
H87B H 0.8049 0.1584 0.8400 0.185 Uiso 1 1 calc R . .
H87C H 0.7464 0.1254 0.8011 0.185 Uiso 1 1 calc R . .
C106 C 1.0664(8) 0.1111(4) 0.9388(3) 0.107 Uani 1 1 d . F .
H10D H 1.0740 0.1157 0.9124 0.161 Uiso 1 1 calc R . .
H10E H 1.0939 0.0832 0.9438 0.161 Uiso 1 1 calc R . .
H10F H 1.1087 0.1387 0.9563 0.161 Uiso 1 1 calc R . .
C9GA C 0.4110(8) 0.5550(4) 0.4866(3) 0.084 Uani 1 1 d . . .
H9GA H 0.4436 0.5356 0.4697 0.100 Uiso 1 1 calc R . .
C0HA C 0.3223(9) 0.5629(4) 0.4047(3) 0.109 Uani 1 1 d . . .
H0H1 H 0.3329 0.5694 0.3789 0.164 Uiso 1 1 calc R . .
H0H2 H 0.2453 0.5610 0.4086 0.164 Uiso 1 1 calc R . .
H0H3 H 0.3424 0.5329 0.4079 0.164 Uiso 1 1 calc R . .
C2HA C 0.5151(10) 0.6033(5) 0.4277(4) 0.130 Uani 1 1 d . . .
H2H1 H 0.5632 0.6279 0.4465 0.195 Uiso 1 1 calc R . .
H2H2 H 0.5262 0.6099 0.4019 0.195 Uiso 1 1 calc R . .
H2H3 H 0.5325 0.5728 0.4305 0.195 Uiso 1 1 calc R . .
C110 C 0.9747(9) 0.1988(4) 1.1016(3) 0.110 Uani 1 1 d . F .
H11J H 1.0169 0.2102 1.0816 0.165 Uiso 1 1 calc R . .
H11K H 1.0163 0.1810 1.1164 0.165 Uiso 1 1 calc R . .
H11L H 0.9607 0.2257 1.1185 0.165 Uiso 1 1 calc R . .
C82 C 0.7337(8) 0.3336(4) 0.8330(3) 0.076 Uani 1 1 d . . .
H82A H 0.6732 0.3474 0.8425 0.091 Uiso 1 1 calc R . .
H82B H 0.7816 0.3306 0.8558 0.091 Uiso 1 1 calc R . .
C108 C 0.8770(8) 0.0593(4) 0.9165(3) 0.084 Uani 1 1 d . F .
H10G H 0.8873 0.0635 0.8901 0.126 Uiso 1 1 calc R . .
H10H H 0.7992 0.0558 0.9197 0.126 Uiso 1 1 calc R . .
H10I H 0.9021 0.0311 0.9221 0.126 Uiso 1 1 calc R . .
C4HA C 0.2388(8) 0.6348(4) 0.5998(3) 0.100 Uani 1 1 d . . .
H4H1 H 0.1709 0.6178 0.5840 0.151 Uiso 1 1 calc R . .
H4H2 H 0.2225 0.6590 0.6189 0.151 Uiso 1 1 calc R . .
H4H3 H 0.2722 0.6127 0.6126 0.151 Uiso 1 1 calc R . .
C6HA C 0.3904(11) 0.5434(6) 0.5228(4) 0.145 Uani 1 1 d . . .
H6HA H 0.3965 0.5131 0.5281 0.174 Uiso 1 1 calc R . .
C8HA C 0.3604(11) 0.5761(6) 0.5521(5) 0.145 Uani 1 1 d . . .
H8HA H 0.3541 0.5692 0.5772 0.174 Uiso 1 1 calc R . .
C5IA C -0.0608(5) -0.0673(3) 0.5428(2) 0.051 Uani 1 1 d . . .
H5I1 H -0.1215 -0.0798 0.5566 0.076 Uiso 1 1 calc R . .
H5I2 H -0.0554 -0.0910 0.5213 0.076 Uiso 1 1 calc R . .
H5I3 H -0.0739 -0.0389 0.5333 0.076 Uiso 1 1 calc R . .
Al2 Al 0.63824(15) 0.43630(8) 0.22318(6) 0.023 Uani 1 1 d . . .
Al1 Al 0.74483(14) 0.53966(8) 0.20918(5) 0.021 Uani 1 1 d . . .
Al3 Al 0.48800(15) 0.51381(8) 0.22214(6) 0.022 Uani 1 1 d . . .
N1 N 0.7548(3) 0.48721(18) 0.23157(14) 0.015 Uani 1 1 d . . .
N3 N 0.6045(4) 0.55322(18) 0.20857(14) 0.016 Uani 1 1 d . . .
N2 N 0.5058(4) 0.4551(2) 0.22878(15) 0.027 Uani 1 1 d . . .
C01 C 0.4098(5) 0.4205(3) 0.23602(18) 0.023 Uani 1 1 d . . .
N5 N 0.6610(4) 0.3969(2) 0.26546(16) 0.033 Uani 1 1 d . . .
N4 N 0.7453(4) 0.5160(2) 0.15155(16) 0.031 Uani 1 1 d . . .
C02 C 0.3378(5) 0.3915(3) 0.2041(2) 0.031 Uani 1 1 d . . .
C37 C 0.6989(5) 0.3206(3) 0.29063(18) 0.028 Uani 1 1 d . . .
C13 C 0.8595(5) 0.4863(3) 0.25358(19) 0.028 Uani 1 1 d . . .
C48 C 0.6300(5) 0.6412(3) 0.2285(2) 0.031 Uani 1 1 d . . .
C21 C 0.9303(5) 0.4485(3) 0.19215(19) 0.031 Uani 1 1 d . . .
H21 H 0.8523 0.4467 0.1820 0.037 Uiso 1 1 calc R . .
C6 C 0.3874(5) 0.4162(2) 0.27397(18) 0.022 Uani 1 1 d . . .
C49 C 0.5936(5) 0.5999(2) 0.19975(19) 0.022 Uani 1 1 d . . .
C18 C 0.8816(5) 0.5033(3) 0.2939(2) 0.031 Uani 1 1 d . . .
C26 C 0.7528(5) 0.4938(3) 0.07792(18) 0.028 Uani 1 1 d . . .
C41 C 0.6307(6) 0.2414(3) 0.3027(2) 0.039 Uani 1 1 d . . .
H41 H 0.5722 0.2163 0.3047 0.047 Uiso 1 1 calc R . .
C10 C 0.3580(5) 0.3945(3) 0.16202(19) 0.031 Uani 1 1 d . . .
H10 H 0.4358 0.4108 0.1621 0.038 Uiso 1 1 calc R . .
C42 C 0.6077(6) 0.2832(3) 0.29192(19) 0.033 Uani 1 1 d . . .
C3 C 0.3447(5) 0.5319(3) 0.2270(2) 0.037 Uani 1 1 d . . .
H3A H 0.3499 0.5643 0.2223 0.055 Uiso 1 1 calc R . .
H3B H 0.3255 0.5296 0.2529 0.055 Uiso 1 1 calc R . .
H3C H 0.2882 0.5107 0.2084 0.055 Uiso 1 1 calc R . .
C14 C 0.9462(5) 0.4686(3) 0.23534(19) 0.028 Uani 1 1 d . . .
C5A C 0.2912(5) 0.3844(3) 0.2804(2) 0.043 Uani 1 1 d . . .
H5 H 0.2757 0.3815 0.3057 0.051 Uiso 1 1 calc R . .
C5 C 0.6777(5) 0.3642(3) 0.27793(19) 0.028 Uani 1 1 d . . .
C56 C 0.2426(6) 0.3601(3) 0.2116(2) 0.040 Uani 1 1 d . . .
H3 H 0.1942 0.3409 0.1909 0.048 Uiso 1 1 calc R . .
C58 C 0.5087(5) 0.5635(3) 0.12914(19) 0.031 Uani 1 1 d . . .
H58 H 0.5274 0.5347 0.1378 0.037 Uiso 1 1 calc R . .
C8 C 0.4631(6) 0.4474(3) 0.30917(19) 0.031 Uani 1 1 d . . .
H8 H 0.5369 0.4573 0.3008 0.037 Uiso 1 1 calc R . .
C38 C 0.8106(6) 0.3175(3) 0.2996(2) 0.039 Uani 1 1 d . . .
C31 C 0.6636(6) 0.4595(3) 0.0554(2) 0.038 Uani 1 1 d . . .
C20 C 0.7936(6) 0.5218(3) 0.3165(2) 0.047 Uani 1 1 d . . .
H20 H 0.7255 0.5171 0.2983 0.056 Uiso 1 1 calc R . .
C50 C 0.5529(5) 0.6056(3) 0.16213(19) 0.029 Uani 1 1 d . . .
C17 C 0.9823(5) 0.5048(3) 0.3145(2) 0.039 Uani 1 1 d . . .
H17 H 0.9949 0.5171 0.3410 0.046 Uiso 1 1 calc R . .
C15 C 1.0467(5) 0.4708(3) 0.2568(2) 0.039 Uani 1 1 d . . .
H15 H 1.1036 0.4605 0.2444 0.047 Uiso 1 1 calc R . .
C11 C 0.3399(6) 0.3457(3) 0.1370(2) 0.048 Uani 1 1 d . . .
H11M H 0.3544 0.3496 0.1109 0.071 Uiso 1 1 calc R . .
H11N H 0.2641 0.3290 0.1366 0.071 Uiso 1 1 calc R . .
H11O H 0.3898 0.3276 0.1477 0.071 Uiso 1 1 calc R . .
C1 C 0.8754(5) 0.5928(3) 0.2170(2) 0.040 Uani 1 1 d . . .
H1A H 0.8586 0.6180 0.2035 0.059 Uiso 1 1 calc R . .
H1B H 0.9374 0.5816 0.2069 0.059 Uiso 1 1 calc R . .
H1C H 0.8943 0.6049 0.2443 0.059 Uiso 1 1 calc R . .
C53 C 0.6660(5) 0.6368(3) 0.27035(19) 0.038 Uani 1 1 d . . .
H53 H 0.6962 0.6077 0.2699 0.046 Uiso 1 1 calc R . .
C27 C 0.8442(6) 0.5175(3) 0.0619(2) 0.040 Uani 1 1 d . . .
C24 C 0.7645(6) 0.4925(3) 0.3498(2) 0.049 Uani 1 1 d . . .
H24A H 0.7085 0.5046 0.3633 0.074 Uiso 1 1 calc R . .
H24B H 0.8304 0.4955 0.3678 0.074 Uiso 1 1 calc R . .
H24C H 0.7365 0.4593 0.3390 0.074 Uiso 1 1 calc R . .
C22 C 0.9532(6) 0.3985(3) 0.1851(2) 0.045 Uani 1 1 d . . .
H22A H 0.9422 0.3868 0.1576 0.067 Uiso 1 1 calc R . .
H22B H 0.9030 0.3776 0.1979 0.067 Uiso 1 1 calc R . .
H22C H 1.0289 0.3993 0.1953 0.067 Uiso 1 1 calc R . .
C4 C 0.7483(5) 0.5060(3) 0.1188(2) 0.032 Uani 1 1 d . . .
C45 C 0.4864(6) 0.2875(3) 0.2818(2) 0.061 Uani 1 1 d . . .
H45A H 0.4377 0.2655 0.2947 0.073 Uiso 1 1 calc R . .
H45B H 0.4789 0.3198 0.2915 0.073 Uiso 1 1 calc R . .
C55 C 0.7572(6) 0.6792(3) 0.2919(2) 0.053 Uani 1 1 d . . .
H55A H 0.7773 0.6736 0.3179 0.079 Uiso 1 1 calc R . .
H55B H 0.7293 0.7082 0.2931 0.079 Uiso 1 1 calc R . .
H55C H 0.8218 0.6823 0.2782 0.079 Uiso 1 1 calc R . .
C39 C 0.8274(7) 0.2742(3) 0.3091(2) 0.052 Uani 1 1 d . . .
H39 H 0.9002 0.2704 0.3148 0.062 Uiso 1 1 calc R . .
C12 C 0.2825(6) 0.4245(3) 0.1439(2) 0.046 Uani 1 1 d . . .
H12D H 0.2966 0.4263 0.1175 0.069 Uiso 1 1 calc R . .
H12E H 0.2981 0.4562 0.1587 0.069 Uiso 1 1 calc R . .
H12F H 0.2056 0.4097 0.1443 0.069 Uiso 1 1 calc R . .
C9 C 0.4785(6) 0.4208(3) 0.3434(2) 0.055 Uani 1 1 d . . .
H9A H 0.5268 0.4421 0.3645 0.083 Uiso 1 1 calc R . .
H9B H 0.5113 0.3939 0.3355 0.083 Uiso 1 1 calc R . .
H9C H 0.4072 0.4096 0.3519 0.083 Uiso 1 1 calc R . .
C59 C 0.5635(6) 0.5709(3) 0.0923(2) 0.044 Uani 1 1 d . . .
H59A H 0.6431 0.5760 0.0982 0.066 Uiso 1 1 calc R . .
H59B H 0.5445 0.5983 0.0827 0.066 Uiso 1 1 calc R . .
H59C H 0.5373 0.5429 0.0728 0.066 Uiso 1 1 calc R . .
C30 C 0.6710(6) 0.4505(3) 0.0158(2) 0.052 Uani 1 1 d . . .
H30 H 0.6130 0.4288 -0.0001 0.063 Uiso 1 1 calc R . .
C40 C 0.7403(6) 0.2366(3) 0.3106(2) 0.041 Uani 1 1 d . . .
H40 H 0.7549 0.2078 0.3169 0.049 Uiso 1 1 calc R . .
C47 C 0.6244(6) 0.6859(3) 0.2189(2) 0.045 Uani 1 1 d . . .
H47 H 0.6472 0.7130 0.2379 0.054 Uiso 1 1 calc R . .
C19 C 0.8297(7) 0.5751(3) 0.3322(2) 0.059 Uani 1 1 d . . .
H19D H 0.7721 0.5855 0.3458 0.089 Uiso 1 1 calc R . .
H19E H 0.8423 0.5926 0.3109 0.089 Uiso 1 1 calc R . .
H19F H 0.8974 0.5809 0.3498 0.089 Uiso 1 1 calc R . .
C04 C 0.2197(6) 0.3574(3) 0.2490(2) 0.050 Uani 1 1 d . . .
H4 H 0.1548 0.3370 0.2532 0.060 Uiso 1 1 calc R . .
C43 C 0.9059(6) 0.3598(3) 0.2983(2) 0.045 Uani 1 1 d . . .
H43A H 0.9326 0.3552 0.2730 0.054 Uiso 1 1 calc R . .
H43B H 0.8756 0.3886 0.3001 0.054 Uiso 1 1 calc R . .
C34 C 0.9366(6) 0.5555(4) 0.0864(2) 0.061 Uani 1 1 d . . .
H34A H 0.9272 0.5867 0.0809 0.073 Uiso 1 1 calc R . .
H34B H 0.9283 0.5547 0.1137 0.073 Uiso 1 1 calc R . .
C32 C 0.5657(6) 0.4359(4) 0.0732(2) 0.064 Uani 1 1 d . . .
H32A H 0.5586 0.4567 0.0968 0.077 Uiso 1 1 calc R . .
H32B H 0.5808 0.4064 0.0808 0.077 Uiso 1 1 calc R . .
C23 C 1.0067(6) 0.4816(3) 0.1689(2) 0.049 Uani 1 1 d . . .
H23A H 0.9939 0.4681 0.1417 0.074 Uiso 1 1 calc R . .
H23B H 1.0836 0.4842 0.1786 0.074 Uiso 1 1 calc R . .
H23C H 0.9894 0.5129 0.1721 0.074 Uiso 1 1 calc R . .
C29 C 0.7590(6) 0.4717(3) -0.0007(2) 0.054 Uani 1 1 d . . .
H29 H 0.7608 0.4640 -0.0274 0.064 Uiso 1 1 calc R . .
C60 C 0.3822(5) 0.5541(3) 0.1194(2) 0.044 Uani 1 1 d . . .
H60A H 0.3581 0.5269 0.0991 0.066 Uiso 1 1 calc R . .
H60B H 0.3615 0.5818 0.1108 0.066 Uiso 1 1 calc R . .
H60C H 0.3474 0.5477 0.1422 0.066 Uiso 1 1 calc R . .
C7 C 0.4226(8) 0.4927(3) 0.3226(3) 0.067 Uani 1 1 d . . .
H7A H 0.4724 0.5113 0.3445 0.100 Uiso 1 1 calc R . .
H7B H 0.3488 0.4843 0.3300 0.100 Uiso 1 1 calc R . .
H7C H 0.4210 0.5112 0.3017 0.100 Uiso 1 1 calc R . .
C52 C 0.5860(6) 0.6909(3) 0.1821(2) 0.051 Uani 1 1 d . . .
H52 H 0.5839 0.7213 0.1763 0.062 Uiso 1 1 calc R . .
C16 C 1.0654(6) 0.4882(3) 0.2965(2) 0.043 Uani 1 1 d . . .
H16 H 1.1334 0.4886 0.3108 0.052 Uiso 1 1 calc R . .
C46 C 0.4495(7) 0.2763(4) 0.2379(2) 0.067 Uani 1 1 d . . .
H46A H 0.3736 0.2797 0.2328 0.100 Uiso 1 1 calc R . .
H46B H 0.4546 0.2440 0.2283 0.100 Uiso 1 1 calc R . .
H46C H 0.4970 0.2982 0.2250 0.100 Uiso 1 1 calc R . .
C54 C 0.5657(7) 0.6312(3) 0.2944(2) 0.057 Uani 1 1 d . . .
H54A H 0.5909 0.6281 0.3206 0.085 Uiso 1 1 calc R . .
H54B H 0.5107 0.6031 0.2827 0.085 Uiso 1 1 calc R . .
H54C H 0.5333 0.6590 0.2947 0.085 Uiso 1 1 calc R . .
C51 C 0.5501(6) 0.6513(3) 0.1533(2) 0.039 Uani 1 1 d . . .
H51 H 0.5243 0.6550 0.1283 0.047 Uiso 1 1 calc R . .
C28 C 0.8456(6) 0.5046(3) 0.0216(2) 0.052 Uani 1 1 d . . .
H28 H 0.9061 0.5186 0.0099 0.063 Uiso 1 1 calc R . .
C35 C 1.0530(7) 0.5504(4) 0.0799(3) 0.086 Uani 1 1 d . . .
H35A H 1.1060 0.5758 0.0964 0.129 Uiso 1 1 calc R . .
H35B H 1.0631 0.5520 0.0531 0.129 Uiso 1 1 calc R . .
H35C H 1.0643 0.5200 0.0860 0.129 Uiso 1 1 calc R . .
C33 C 0.4553(6) 0.4242(4) 0.0475(3) 0.088 Uani 1 1 d . . .
H33A H 0.3980 0.4084 0.0611 0.132 Uiso 1 1 calc R . .
H33B H 0.4606 0.4033 0.0241 0.132 Uiso 1 1 calc R . .
H33C H 0.4369 0.4532 0.0409 0.132 Uiso 1 1 calc R . .
C44 C 1.0018(8) 0.3683(4) 0.3282(3) 0.103 Uani 1 1 d . . .
H44A H 1.0557 0.3958 0.3244 0.155 Uiso 1 1 calc R . .
H44B H 1.0350 0.3407 0.3263 0.155 Uiso 1 1 calc R . .
H44C H 0.9777 0.3741 0.3535 0.155 Uiso 1 1 calc R . .
C2 C 0.6369(5) 0.3836(2) 0.18049(18) 0.030 Uani 1 1 d . . .
H2A H 0.5703 0.3592 0.1793 0.044 Uiso 1 1 calc R . .
H2B H 0.7013 0.3700 0.1852 0.044 Uiso 1 1 calc R . .
H2C H 0.6383 0.3957 0.1562 0.044 Uiso 1 1 calc R . .
C7HA C 0.5485(6) 0.0479(4) 0.5787(2) 0.069 Uani 1 1 d . . .
H7H1 H 0.6034 0.0718 0.5960 0.103 Uiso 1 1 calc R . .
H7H2 H 0.5557 0.0524 0.5522 0.103 Uiso 1 1 calc R . .
H7H3 H 0.5599 0.0165 0.5821 0.103 Uiso 1 1 calc R . .
C2JA C 0.9598(13) 0.0589(6) 1.0003(5) 0.169 Uani 1 1 d . . .
H2JA H 1.0041 0.0415 0.9865 0.202 Uiso 1 1 calc R F .
C0KA C 0.8940(13) 0.0840(7) 1.0648(5) 0.170 Uani 1 1 d . . .
H0KA H 0.8781 0.0792 1.0897 0.205 Uiso 1 1 calc R F .
C3KA C 0.7958(9) 0.1482(5) 1.1123(3) 0.119 Uani 1 1 d . F .
H3K1 H 0.7275 0.1288 1.0983 0.179 Uiso 1 1 calc R . .
H3K2 H 0.7793 0.1740 1.1297 0.179 Uiso 1 1 calc R . .
H3K3 H 0.8333 0.1288 1.1270 0.179 Uiso 1 1 calc R . .
C7KA C 0.9231(13) 0.0458(7) 1.0369(5) 0.175 Uani 1 1 d . F .
H7KA H 0.9182 0.0148 1.0425 0.210 Uiso 1 1 calc R . .
C1GA C -0.0041(6) 0.6391(3) 0.5286(2) 0.045 Uani 1 1 d . . .
C1HA C -0.0737(11) 0.6151(5) 0.5507(4) 0.026 Uani 0.50 1 d P A 2
C8X C -0.1287(7) 0.7281(4) 0.6122(3) 0.067 Uani 1 1 d . . .
H8X1 H -0.0791 0.7590 0.6189 0.101 Uiso 1 1 calc R B 1
H8X2 H -0.1334 0.7127 0.6349 0.101 Uiso 1 1 calc R B 1
H8X3 H -0.2016 0.7320 0.6027 0.101 Uiso 1 1 calc R B 1
C2X C -0.0817(14) 0.5667(7) 0.5534(5) 0.057 Uani 0.50 1 d P A 2
C3X C -0.163(2) 0.5412(10) 0.5726(7) 0.114 Uani 0.50 1 d P A 2
H3X H -0.1667 0.5094 0.5759 0.137 Uiso 0.50 1 calc PR A 2
C6X C -0.1591(5) 0.6486(2) 0.56675(17) 0.018 Uani 1 1 d . . .
C10X C -0.056(2) 0.5199(11) 0.4844(7) 0.189 Uani 1 1 d . . .
H10J H -0.054(16) 0.503(8) 0.459(5) 0.284 Uiso 1 1 calc . C 1
H10K H -0.064(17) 0.498(12) 0.503(7) 0.284 Uiso 1 1 calc . D 1
H10L H 0.01(2) 0.544(8) 0.492(6) 0.284 Uiso 1 1 calc . E 1
C4X C -0.235(2) 0.5670(10) 0.5857(7) 0.111 Uani 0.50 1 d P A 2
H4X H -0.2925 0.5506 0.5973 0.133 Uiso 0.50 1 calc PR A 2
C5X C -0.2717(15) 0.6422(8) 0.5763(6) 0.072 Uani 0.50 1 d P A 1
H5X H -0.2961 0.6646 0.5934 0.087 Uiso 0.50 1 calc PR A 1
C216 C 0.3899(5) 0.1265(3) 1.0662(2) 0.033 Uiso 1 1 d . . .
C112 C -0.1989(13) 0.5816(7) 0.5182(5) 0.056 Uani 0.50 1 d P A 1
C914 C -0.3372(14) 0.6015(7) 0.5587(5) 0.061 Uani 0.50 1 d P A 1
H914 H -0.4068 0.5930 0.5673 0.073 Uiso 0.50 1 calc PR A 1
C911 C -0.1280(11) 0.6257(6) 0.5392(4) 0.031 Uani 0.50 1 d P A 1
C116 C -0.0893(15) 0.7008(7) 0.5843(6) 0.065 Uani 0.50 1 d P A 1
H11P H -0.0159 0.6975 0.5948 0.077 Uiso 0.50 1 calc PR A 1
H11Q H -0.0788 0.7186 0.5628 0.077 Uiso 0.50 1 calc PR A 1
C1AB C -0.3110(13) 0.5695(7) 0.5279(5) 0.055 Uani 0.50 1 d P A 1
H1AB H -0.3627 0.5426 0.5149 0.066 Uiso 0.50 1 calc PR A 1
N10A N 0.6412(13) 0.1449(8) 1.0210(6) 0.071 Uiso 0.50 1 d P F 2
C9A C 0.5254(12) 0.1379(6) 1.0325(4) 0.033 Uiso 0.50 1 d P F 1
C10B C 0.5854(6) 0.0377(3) 1.0506(2) 0.050 Uiso 1 1 d . . .
H10M H 0.6458 0.0528 1.0711 0.060 Uiso 1 1 calc R . .
H10N H 0.6123 0.0462 1.0267 0.060 Uiso 1 1 calc R . .
C11C C 0.3691(6) 0.1684(3) 1.0654(2) 0.050 Uiso 1 1 d . . .
H11R H 0.2949 0.1623 1.0512 0.060 Uiso 1 1 calc R . .
H11S H 0.4194 0.1825 1.0483 0.060 Uiso 1 1 calc R . .
C10D C 0.4284(6) 0.0194(3) 1.0872(2) 0.050 Uiso 1 1 d . . .
H10O H 0.4317 -0.0097 1.0956 0.060 Uiso 1 1 calc R G 3
C11B C 0.4628(6) 0.0998(3) 1.0608(2) 0.050 Uiso 1 1 d . . .
C11A C 0.3670(6) 0.0513(3) 1.0902(2) 0.050 Uiso 1 1 d . F 3
H11T H 0.3249 0.0377 1.1083 0.060 Uiso 1 1 calc R F 3
C11D C 0.3702(6) 0.2107(3) 1.0992(2) 0.050 Uiso 1 1 d . . .
H11U H 0.3520 0.2375 1.0883 0.075 Uiso 1 1 calc R . .
H11V H 0.4431 0.2202 1.1138 0.075 Uiso 1 1 calc R . .
H11W H 0.3161 0.2004 1.1161 0.075 Uiso 1 1 calc R . .
C7X C -0.0059(13) 0.5395(7) 0.5329(5) 0.050 Uani 0.50 1 d P A 2
H7X1 H 0.0012 0.5120 0.5456 0.060 Uiso 0.50 1 calc PR A 2
H7X2 H 0.0677 0.5600 0.5350 0.060 Uiso 0.50 1 calc PR A 2
C12X C -0.1413(14) 0.6955(6) 0.5661(5) 0.050 Uani 0.50 1 d P A 2
H12G H -0.2028 0.7025 0.5500 0.060 Uiso 0.50 1 calc PR A 2
H12H H -0.0735 0.7053 0.5544 0.060 Uiso 0.50 1 calc PR A 2
C9X C -0.2355(13) 0.6149(7) 0.5845(5) 0.050 Uani 0.50 1 d P A 2
H9X H -0.2913 0.6269 0.5963 0.060 Uiso 0.50 1 calc PR A 2
C9XX C -0.1681(12) 0.5479(6) 0.4832(5) 0.050 Uani 0.50 1 d P A 1
H9X1 H -0.1604 0.5666 0.4621 0.060 Uiso 0.50 1 calc PR A 1
H9X2 H -0.2339 0.5225 0.4749 0.060 Uiso 0.50 1 calc PR A 1
C11G C 0.3025(6) 0.0960(3) 1.0884(2) 0.050 Uiso 1 1 d . . .
H11$ H 0.2365 0.1014 1.0974 0.060 Uiso 1 1 calc R F 3
C10K C 0.5104(6) 0.0628(3) 1.0562(2) 0.050 Uiso 1 1 d . F .
C9B C 0.5821(14) 0.1216(7) 1.0383(5) 0.050 Uiso 0.50 1 d P F 2
N10B N 0.6076(12) 0.1527(7) 1.0201(5) 0.050 Uiso 0.50 1 d P F 1
C12F C 0.5861(6) -0.0177(3) 1.0474(2) 0.050 Uiso 1 1 d . . .
H12I H 0.6585 -0.0228 1.0422 0.075 Uiso 1 1 calc R . .
H12J H 0.5308 -0.0355 1.0266 0.075 Uiso 1 1 calc R . .
H12K H 0.5693 -0.0284 1.0715 0.075 Uiso 1 1 calc R . .

loop_
_atom_site_aniso_label
_atom_site_aniso_U_11
_atom_site_aniso_U_22
_atom_site_aniso_U_33
_atom_site_aniso_U_23
_atom_site_aniso_U_13
_atom_site_aniso_U_12
Al01 0.023 0.023 0.023 0.004 0.003 0.005
Al5 0.020 0.020 0.020 0.003 0.002 0.004
Al6 0.017 0.018 0.026 -0.002 0.002 0.004
Al7 0.020 0.017 0.028 -0.005 0.002 0.004
Al8 0.019 0.012 0.024 0.001 0.001 0.003
Al9 0.027 0.027 0.027 0.004 0.003 0.006
Al10 0.023 0.023 0.023 0.004 0.003 0.005
Al11 0.035 0.035 0.035 0.006 0.004 0.007
Al12 0.036 0.036 0.036 0.006 0.004 0.008
N 0.022 0.022 0.022 0.003 0.003 0.005
N0AA 0.015 0.015 0.015 0.002 0.002 0.003
N1AA 0.015 0.013 0.022 -0.001 0.005 0.001
N2AA 0.029 0.029 0.029 0.005 0.004 0.006
N3AA 0.016 0.026 0.031 0.008 0.005 0.003
N8 0.021 0.021 0.021 0.003 0.003 0.004
N7 0.023 0.023 0.023 0.004 0.003 0.005
N4AA 0.025 0.023 0.022 0.004 0.001 0.002
N12 0.027 0.027 0.027 0.004 0.003 0.006
C142 0.015 0.015 0.033 0.007 0.002 0.010
N11 0.027 0.027 0.027 0.004 0.003 0.006
N01 0.032 0.019 0.033 0.007 0.005 0.006
N13 0.023 0.039 0.024 0.001 -0.005 0.006
C66 0.021 0.021 0.021 0.003 0.003 0.004
C 0.029 0.016 0.028 0.002 0.010 0.003
N9 0.040 0.040 0.040 0.006 0.005 0.009
C65 0.025 0.025 0.025 0.004 0.003 0.005
C151 0.040 0.017 0.049 0.000 0.012 0.003
C0AA 0.015 0.017 0.029 -0.006 0.010 0.000
C143 0.018 0.016 0.019 -0.005 0.002 0.007
C159 0.027 0.023 0.030 0.003 0.010 0.013
C1AA 0.030 0.030 0.030 0.005 0.004 0.006
C148 0.022 0.034 0.048 0.006 0.011 0.010
C2AA 0.018 0.012 0.039 0.010 0.003 -0.004
C3AA 0.047 0.038 0.017 0.000 0.005 0.000
C4AA 0.020 0.021 0.045 0.003 0.003 0.007
C5AA 0.032 0.032 0.032 0.005 0.004 0.007
N5AA 0.038 0.038 0.038 0.006 0.005 0.008
C6AA 0.024 0.024 0.024 0.004 0.003 0.005
C7AA 0.033 0.033 0.033 0.005 0.004 0.007
C8AA 0.023 0.020 0.024 -0.005 -0.004 0.011
C9AA 0.037 0.048 0.041 0.005 0.021 0.021
C0BA 0.026 0.026 0.026 0.004 0.003 0.005
C125 0.037 0.037 0.037 0.006 0.005 0.008
C1BA 0.039 0.011 0.031 0.001 0.010 0.001
C2BA 0.044 0.038 0.025 0.005 -0.003 0.011
C149 0.045 0.043 0.013 0.006 0.005 0.015
C144 0.020 0.039 0.041 0.011 -0.004 0.007
C3BA 0.029 0.023 0.025 0.014 0.000 0.009
C157 0.015 0.021 0.031 -0.013 -0.002 0.004
C78 0.031 0.031 0.031 0.005 0.004 0.006
C916 0.029 0.029 0.029 0.005 0.004 0.006
C4BA 0.021 0.035 0.030 -0.006 -0.013 -0.003
C146 0.037 0.031 0.051 0.017 0.001 0.007
C67 0.035 0.035 0.035 0.006 0.004 0.007
C141 0.018 0.031 0.041 -0.005 0.001 0.011
C5BA 0.019 0.019 0.019 0.003 0.002 0.004
C85 0.024 0.024 0.024 0.004 0.003 0.005
C6BA 0.030 0.030 0.030 0.005 0.004 0.006
C7BA 0.008 0.028 0.029 -0.004 -0.003 -0.001
C8BA 0.027 0.027 0.027 0.004 0.003 0.006
C92 0.031 0.031 0.031 0.005 0.004 0.007
C9BA 0.033 0.033 0.033 0.005 0.004 0.007
C0CA 0.056 0.041 0.031 0.003 0.007 0.009
C160 0.041 0.035 0.019 -0.004 -0.005 0.015
C88 0.036 0.036 0.036 0.006 0.004 0.008
C93 0.036 0.036 0.036 0.006 0.004 0.008
C89 0.045 0.045 0.045 0.007 0.005 0.009
C1CA 0.040 0.040 0.040 0.006 0.005 0.008
C161 0.034 0.029 0.026 0.000 0.009 0.017
C115 0.035 0.035 0.035 0.006 0.004 0.007
C2CA 0.026 0.026 0.026 0.004 0.003 0.006
C124 0.040 0.040 0.040 0.006 0.005 0.008
C3CA 0.030 0.030 0.030 0.005 0.004 0.006
C4CA 0.035 0.035 0.035 0.006 0.004 0.007
C5CA 0.037 0.033 0.024 0.001 0.000 -0.006
C96 0.043 0.043 0.043 0.007 0.005 0.009
C163 0.041 0.026 0.033 0.002 0.010 0.015
C145 0.025 0.041 0.054 0.019 0.007 0.003
C158 0.032 0.016 0.027 -0.005 0.000 0.010
C6CA 0.027 0.027 0.027 0.004 0.003 0.006
C7CA 0.034 0.025 0.053 -0.007 -0.006 0.001
C8CA 0.043 0.029 0.057 0.001 -0.010 0.011
C9CA 0.045 0.049 0.048 0.023 0.027 0.013
C0DA 0.023 0.023 0.023 0.004 0.003 0.005
C1DA 0.061 0.027 0.025 0.004 0.003 0.015
C2DA 0.043 0.043 0.043 0.007 0.005 0.009
C155 0.030 0.029 0.054 -0.003 0.010 -0.015
C3DA 0.067 0.045 0.037 0.007 0.004 0.021
C4DA 0.045 0.085 0.038 0.002 -0.007 0.004
C152 0.036 0.030 0.031 -0.001 0.002 0.015
C5DA 0.045 0.045 0.045 0.007 0.005 0.009
C6DA 0.048 0.021 0.045 -0.018 -0.001 -0.006
C7DA 0.028 0.028 0.028 0.004 0.003 0.006
C8DA 0.042 0.042 0.042 0.007 0.005 0.009
C9DA 0.036 0.043 0.023 -0.002 0.005 0.007
C0EA 0.030 0.028 0.050 0.012 -0.003 0.007
C1EA 0.031 0.031 0.031 0.005 0.004 0.007
C2EA 0.037 0.045 0.058 0.017 -0.007 0.015
C3EA 0.034 0.034 0.034 0.005 0.004 0.007
C154 0.050 0.038 0.048 -0.018 -0.011 0.017
C98 0.041 0.041 0.041 0.007 0.005 0.009
C100 0.064 0.064 0.064 0.010 0.008 0.014
C4EA 0.045 0.040 0.054 -0.007 -0.001 0.024
C5EA 0.036 0.025 0.061 0.008 0.012 0.010
C162 0.045 0.050 0.029 -0.002 0.003 0.023
C6EA 0.039 0.017 0.055 -0.001 -0.008 -0.001
C7EA 0.048 0.048 0.048 0.008 0.006 0.010
C70 0.039 0.039 0.039 0.006 0.005 0.008
C8EA 0.028 0.034 0.033 -0.005 0.000 0.003
C9EA 0.049 0.049 0.049 0.008 0.006 0.010
C71 0.034 0.034 0.034 0.005 0.004 0.007
C118 0.050 0.050 0.050 0.008 0.006 0.011
C120 0.047 0.047 0.047 0.007 0.006 0.010
C0FA 0.065 0.065 0.065 0.010 0.008 0.014
C109 0.048 0.048 0.048 0.008 0.006 0.010
C75 0.046 0.046 0.046 0.007 0.006 0.010
C1FA 0.051 0.026 0.042 0.007 0.015 0.020
C77 0.039 0.039 0.039 0.006 0.005 0.008
C164 0.026 0.058 0.046 0.001 0.005 -0.007
C2FA 0.043 0.043 0.043 0.007 0.005 0.009
C79 0.042 0.042 0.042 0.007 0.005 0.009
C3FA 0.046 0.046 0.046 0.007 0.006 0.010
C90 0.065 0.065 0.065 0.010 0.008 0.014
C94 0.040 0.040 0.040 0.006 0.005 0.008
C4FA 0.053 0.059 0.043 0.018 -0.002 0.001
C166 0.033 0.027 0.034 0.006 0.005 -0.004
C147 0.068 0.074 0.030 0.026 0.010 0.020
C195 0.070 0.070 0.070 0.011 0.009 0.015
C150 0.085 0.062 0.033 -0.011 0.007 0.024
C114 0.057 0.057 0.057 0.009 0.007 0.012
C5FA 0.034 0.045 0.050 0.002 0.006 0.004
C6FA 0.037 0.037 0.037 0.006 0.005 0.008
C64 0.046 0.046 0.046 0.007 0.006 0.010
C7FA 0.044 0.055 0.066 0.010 -0.002 0.010
C8FA 0.074 0.026 0.059 -0.009 -0.018 0.007
C68 0.041 0.041 0.041 0.007 0.005 0.009
C121 0.058 0.058 0.058 0.009 0.007 0.012
C81 0.044 0.044 0.044 0.007 0.005 0.009
C9FA 0.065 0.065 0.065 0.010 0.008 0.014
C101 0.070 0.070 0.070 0.011 0.009 0.015
C111 0.099 0.099 0.099 0.016 0.012 0.021
C107 0.052 0.052 0.052 0.008 0.006 0.011
C73 0.092 0.092 0.092 0.015 0.011 0.019
C72 0.057 0.057 0.057 0.009 0.007 0.012
C84 0.067 0.067 0.067 0.011 0.008 0.014
C0GA 0.052 0.069 0.058 -0.011 0.018 -0.012
C69 0.041 0.041 0.041 0.006 0.005 0.009
C119 0.058 0.058 0.058 0.009 0.007 0.012
C97 0.053 0.053 0.053 0.008 0.006 0.011
C2GA 0.049 0.049 0.049 0.008 0.006 0.010
C3GA 0.073 0.073 0.073 0.012 0.009 0.015
C80 0.058 0.058 0.058 0.009 0.007 0.012
C91 0.054 0.054 0.054 0.009 0.007 0.011
C4GA 0.062 0.062 0.062 0.010 0.008 0.013
C86 0.060 0.060 0.060 0.010 0.007 0.013
C122 0.067 0.067 0.067 0.011 0.008 0.014
C117 0.082 0.082 0.082 0.013 0.010 0.017
C103 0.111 0.111 0.111 0.018 0.014 0.024
C74 0.046 0.046 0.046 0.007 0.006 0.010
C5GA 0.082 0.082 0.082 0.013 0.010 0.017
C6GA 0.105 0.105 0.105 0.017 0.013 0.022
C83 0.179 0.179 0.179 0.028 0.022 0.038
C76 0.044 0.044 0.044 0.007 0.005 0.009
C7GA 0.105 0.101 0.115 0.073 -0.059 -0.060
C123 0.071 0.071 0.071 0.011 0.009 0.015
C168 0.070 0.070 0.070 0.011 0.009 0.015
C99 0.087 0.087 0.087 0.014 0.011 0.018
C87 0.123 0.123 0.123 0.020 0.015 0.026
C106 0.107 0.107 0.107 0.017 0.013 0.023
C9GA 0.084 0.084 0.084 0.013 0.010 0.018
C0HA 0.109 0.109 0.109 0.017 0.013 0.023
C2HA 0.130 0.130 0.130 0.021 0.016 0.027
C110 0.110 0.110 0.110 0.017 0.013 0.023
C82 0.076 0.076 0.076 0.012 0.009 0.016
C108 0.084 0.084 0.084 0.013 0.010 0.018
C4HA 0.101 0.101 0.101 0.016 0.012 0.021
C6HA 0.145 0.145 0.145 0.023 0.018 0.031
C8HA 0.145 0.145 0.145 0.023 0.018 0.031
C5IA 0.033 0.059 0.060 0.010 0.011 0.006
Al2 0.022 0.022 0.025 0.004 0.002 0.003
Al1 0.019 0.021 0.021 0.001 0.000 0.000
Al3 0.022 0.020 0.024 0.006 0.005 0.004
N1 0.011 0.015 0.021 0.009 -0.004 0.006
N3 0.017 0.011 0.019 0.001 0.002 0.002
N2 0.029 0.020 0.028 -0.002 -0.001 -0.002
C01 0.012 0.037 0.020 0.003 0.006 0.008
N5 0.027 0.033 0.039 0.008 -0.002 0.005
N4 0.033 0.028 0.031 0.007 0.008 0.003
C02 0.029 0.031 0.034 0.011 0.004 0.003
C37 0.037 0.027 0.019 -0.005 0.005 0.012
C13 0.020 0.028 0.030 0.012 0.000 -0.010
C48 0.030 0.023 0.040 0.008 0.006 0.005
C21 0.035 0.029 0.029 0.005 0.002 0.006
C6 0.020 0.019 0.029 0.004 0.001 0.011
C49 0.023 0.009 0.037 0.011 -0.001 0.008
C18 0.024 0.030 0.035 0.006 -0.009 0.000
C26 0.043 0.033 0.015 0.003 0.005 0.025
C41 0.061 0.025 0.035 0.010 0.007 0.013
C10 0.025 0.030 0.033 0.002 -0.006 -0.003
C42 0.051 0.030 0.023 0.004 0.011 0.019
C3 0.026 0.054 0.037 0.015 0.006 0.022
C14 0.020 0.033 0.030 0.012 -0.006 0.001
C5A 0.038 0.053 0.041 0.018 0.013 0.006
C5 0.028 0.035 0.024 0.009 0.007 0.012
C56 0.036 0.038 0.046 0.010 0.007 0.007
C58 0.027 0.039 0.028 -0.001 0.002 0.012
C8 0.041 0.027 0.026 0.003 -0.001 0.013
C38 0.057 0.028 0.033 0.008 0.001 0.014
C31 0.043 0.033 0.042 0.009 0.016 0.012
C20 0.050 0.058 0.029 -0.009 0.004 0.015
C50 0.022 0.035 0.030 0.010 0.005 0.001
C17 0.022 0.051 0.036 -0.013 -0.005 0.008
C15 0.026 0.045 0.048 0.014 -0.002 0.009
C11 0.057 0.039 0.040 -0.003 -0.006 0.007
C1 0.032 0.030 0.047 -0.006 0.005 -0.009
C53 0.040 0.042 0.026 0.006 0.002 -0.006
C27 0.041 0.041 0.031 -0.004 0.004 -0.001
C24 0.060 0.053 0.037 0.020 0.017 0.003
C22 0.042 0.035 0.057 -0.014 0.000 0.023
C4 0.024 0.037 0.034 0.003 -0.005 0.013
C45 0.055 0.059 0.074 0.017 0.011 0.019
C55 0.064 0.023 0.055 -0.010 -0.024 -0.008
C39 0.070 0.050 0.042 0.016 0.006 0.025
C12 0.056 0.046 0.037 0.003 -0.003 0.017
C9 0.062 0.073 0.031 0.028 -0.002 0.004
C59 0.050 0.042 0.047 0.010 0.009 0.023
C30 0.056 0.045 0.052 -0.008 -0.001 0.016
C40 0.064 0.028 0.031 0.002 -0.007 0.016
C47 0.041 0.032 0.065 0.008 0.006 0.012
C19 0.070 0.046 0.050 -0.028 -0.010 0.017
C04 0.046 0.040 0.059 -0.006 0.000 0.008
C43 0.042 0.050 0.048 0.017 0.002 0.018
C34 0.046 0.088 0.046 0.011 0.015 0.003
C32 0.051 0.078 0.051 0.005 -0.004 -0.006
C23 0.039 0.065 0.049 0.012 0.024 0.013
C29 0.052 0.074 0.032 -0.012 0.022 0.014
C60 0.031 0.047 0.052 0.007 -0.010 0.014
C7 0.101 0.051 0.063 0.016 0.015 0.043
C52 0.072 0.030 0.051 0.021 -0.010 0.008
C16 0.035 0.047 0.047 0.011 -0.001 0.005
C46 0.071 0.074 0.062 0.022 0.009 0.024
C54 0.083 0.049 0.032 -0.018 0.011 0.014
C51 0.043 0.027 0.047 0.014 -0.002 0.006
C28 0.046 0.056 0.053 -0.003 0.015 0.007
C35 0.066 0.093 0.091 0.004 0.023 -0.005
C33 0.046 0.117 0.078 -0.012 -0.010 -0.008
C44 0.080 0.125 0.082 0.049 -0.043 -0.034
C2 0.045 0.013 0.025 -0.011 0.015 -0.002
C7HA 0.039 0.096 0.053 -0.018 0.009 -0.011
C2JA 0.169 0.169 0.169 0.027 0.021 0.036
C0KA 0.170 0.170 0.170 0.027 0.021 0.036
C3KA 0.119 0.119 0.119 0.019 0.015 0.025
C7KA 0.175 0.175 0.175 0.028 0.021 0.037
C1GA 0.045 0.045 0.045 0.007 0.005 0.009
C1HA 0.026 0.026 0.026 0.004 0.003 0.005
C8X 0.067 0.067 0.067 0.011 0.008 0.014
C2X 0.057 0.057 0.057 0.009 0.007 0.012
C3X 0.114 0.114 0.114 0.018 0.014 0.024
C6X 0.018 0.018 0.018 0.003 0.002 0.004
C10X 0.189 0.189 0.189 0.030 0.023 0.040
C4X 0.111 0.111 0.111 0.018 0.014 0.024
C5X 0.072 0.072 0.072 0.011 0.009 0.015
C112 0.056 0.056 0.056 0.009 0.007 0.012
C914 0.061 0.061 0.061 0.010 0.007 0.013
C911 0.031 0.031 0.031 0.005 0.004 0.007
C116 0.065 0.065 0.065 0.010 0.008 0.014
C1AB 0.055 0.055 0.055 0.009 0.007 0.012
C7X 0.050 0.050 0.050 0.008 0.006 0.011
C12X 0.050 0.050 0.050 0.008 0.006 0.011
C9X 0.050 0.050 0.050 0.008 0.006 0.011
C9XX 0.050 0.050 0.050 0.008 0.006 0.011

loop_
_atom_type_symbol
_atom_type_description
_atom_type_scat_dispersion_real
_atom_type_scat_dispersion_imag
_atom_type_scat_source
C C 0.0033 0.0016 'International Tables Vol C Tables 4.2.6.8 and 6.1.1.4'
H H 0.0000 0.0000 'International Tables Vol C Tables 4.2.6.8 and 6.1.1.4'
N N 0.0061 0.0033 'International Tables Vol C Tables 4.2.6.8 and 6.1.1.4'
Al Al 0.0645 0.0514 'International Tables Vol C Tables 4.2.6.8 and 6.1.1.4'

loop_
_geom_angle_atom_site_label_1
_geom_angle_atom_site_label_2
_geom_angle_atom_site_label_3
_geom_angle
N8 Al01 N7 110.8(3)
N8 Al01 C96 118.6(3)
N7 Al01 C96 118.8(3)
N8 Al01 N12 103.5(2)
N7 Al01 N12 104.4(2)
C96 Al01 N12 97.2(3)
N0AA Al5 N 111.0(2)
N0AA Al5 C7AA 118.4(3)
N Al5 C7AA 118.9(3)
N0AA Al5 N11 104.7(2)
N Al5 N11 103.4(2)
C7AA Al5 N11 96.7(3)
N3AA Al6 N4AA 111.9(3)
N3AA Al6 C155 117.7(3)
N4AA Al6 C155 118.9(3)
N3AA Al6 N13 103.7(3)
N4AA Al6 N13 101.0(2)
C155 Al6 N13 99.8(3)
N4AA Al7 N1AA 117.2(2)
N4AA Al7 C141 120.5(3)
N1AA Al7 C141 122.1(3)
N3AA Al8 N1AA 112.0(3)
N3AA Al8 C4CA 118.2(3)
N1AA Al8 C4CA 116.5(3)
N3AA Al8 N01 106.2(2)
N1AA Al8 N01 106.4(2)
C4CA Al8 N01 94.7(3)
N2AA Al9 N 119.7(3)
N2AA Al9 C64 119.7(3)
N Al9 C64 120.5(3)
N0AA Al10 N2AA 109.7(3)
N0AA Al10 C6BA 124.1(3)
N2AA Al10 C6BA 112.7(3)
N0AA Al10 N5AA 102.1(3)
N2AA Al10 N5AA 111.5(3)
C6BA Al10 N5AA 94.5(3)
N8 Al11 N9 110.6(3)
N8 Al11 N10A 110.5(6)
N9 Al11 N10A 101.2(5)
N8 Al11 C109 123.1(3)
N9 Al11 C109 113.1(3)
N10A Al11 C109 94.9(7)
N8 Al11 N10B 98.8(5)
N9 Al11 N10B 113.4(5)
N10A Al11 N10B 14.0(7)
C109 Al11 N10B 95.6(6)
N9 Al12 N7 119.8(3)
N9 Al12 C168 120.0(4)
N7 Al12 C168 120.1(4)
C5BA N Al9 115.4(4)
C5BA N Al5 122.7(4)
Al9 N Al5 121.7(3)
C0BA N0AA Al5 115.2(4)
C0BA N0AA Al10 122.6(4)
Al5 N0AA Al10 122.2(3)
C142 N1AA Al7 118.6(4)
C142 N1AA Al8 119.8(4)
Al7 N1AA Al8 121.4(3)
C5AA N2AA Al9 118.0(4)
C5AA N2AA Al10 120.4(5)
Al9 N2AA Al10 121.3(3)
C8AA N3AA Al6 118.7(4)
C8AA N3AA Al8 122.0(5)
Al6 N3AA Al8 119.2(3)
C916 N8 Al01 115.6(5)
C916 N8 Al11 123.4(5)
Al01 N8 Al11 120.9(3)
C92 N7 Al12 114.6(4)
C92 N7 Al01 122.9(5)
Al12 N7 Al01 122.3(3)
C0AA N4AA Al7 120.6(4)
C0AA N4AA Al6 115.8(4)
Al7 N4AA Al6 123.5(3)
C85 N12 Al01 166.0(6)
C148 C142 C143 119.8(6)
C148 C142 N1AA 120.5(6)
C143 C142 N1AA 119.7(6)
C65 N11 Al5 167.7(6)
C N01 Al8 154.2(6)
C157 N13 Al6 176.9(5)
C67 C66 C71 124.4(6)
C67 C66 C65 119.7(6)
C71 C66 C65 115.9(6)
N01 C C3BA 177.0(8)
C100 N9 Al12 120.5(5)
C100 N9 Al11 118.9(5)
Al12 N9 Al11 120.3(4)
N11 C65 C66 177.9(8)
C143 C151 C154 114.1(6)
C143 C151 C152 110.3(6)
C154 C151 C152 111.1(6)
C4AA C0AA C2AA 118.1(6)
C4AA C0AA N4AA 120.7(6)
C2AA C0AA N4AA 121.2(6)
C142 C143 C144 117.5(6)
C142 C143 C151 123.9(6)
C144 C143 C151 118.6(5)
C161 C159 C158 122.2(6)
C161 C159 C157 119.1(6)
C158 C159 C157 118.7(6)
C1CA C1AA C5BA 118.2(6)
C1CA C1AA C9BA 119.5(6)
C5BA C1AA C9BA 122.3(6)
C146 C148 C142 120.3(7)
C146 C148 C149 118.4(7)
C142 C148 C149 121.2(6)
C7CA C2AA C0AA 119.7(7)
C7CA C2AA C5CA 119.8(6)
C0AA C2AA C5CA 120.4(6)
C1DA C3AA C3BA 116.0(7)
C1DA C3AA C5FA 123.6(7)
C3BA C3AA C5FA 120.4(7)
C5EA C4AA C0AA 119.6(7)
C5EA C4AA C1BA 117.4(7)
C0AA C4AA C1BA 123.0(6)
C2DA C5AA N2AA 122.5(7)
C2DA C5AA C3GA 118.0(8)
N2AA C5AA C3GA 119.4(7)
C1GA N5AA Al10 160.6(6)
C1EA C6AA C5BA 118.7(6)
C1EA C6AA C7DA 119.2(6)
C5BA C6AA C7DA 122.1(6)
C4BA C8AA C7BA 118.3(6)
C4BA C8AA N3AA 120.9(6)
C7BA C8AA N3AA 120.7(5)
C7BA C9AA C4EA 111.5(6)
C7BA C9AA C9CA 112.0(6)
C4EA C9AA C9CA 108.9(6)
C8BA C0BA C0DA 117.6(6)
C8BA C0BA N0AA 121.0(5)
C0DA C0BA N0AA 121.4(6)
C119 C125 C916 120.5(7)
C119 C125 C115 119.1(7)
C916 C125 C115 120.4(6)
C1FA C1BA C4AA 112.2(6)
C1FA C1BA C8EA 108.8(6)
C4AA C1BA C8EA 113.3(6)
C3BA C2BA C3DA 116.4(7)
C3BA C2BA C2EA 122.9(7)
C3DA C2BA C2EA 120.6(7)
C148 C149 C147 115.1(7)
C148 C149 C150 111.8(6)
C147 C149 C150 108.5(6)
C145 C144 C143 122.3(6)
C2BA C3BA C 116.7(6)
C2BA C3BA C3AA 123.4(7)
C C3BA C3AA 119.8(6)
N13 C157 C159 176.7(8)
C77 C78 C79 122.9(7)
C77 C78 C85 118.5(7)
C79 C78 C85 118.5(7)
N8 C916 C125 122.7(6)
N8 C916 C124 119.7(6)
C125 C916 C124 117.7(6)
C8CA C4BA C8AA 120.3(7)
C8CA C4BA C9DA 117.5(6)
C8AA C4BA C9DA 122.1(6)
C148 C146 C145 120.8(7)
C66 C67 C68 116.3(7)
C66 C67 C74 124.0(7)
C68 C67 C74 119.6(7)
C1AA C5BA C6AA 119.5(6)
C1AA C5BA N 119.9(6)
C6AA C5BA N 120.6(6)
N12 C85 C78 176.8(7)
C0EA C7BA C8AA 120.2(6)
C0EA C7BA C9AA 117.3(6)
C8AA C7BA C9AA 122.5(5)
C3EA C8BA C0BA 119.8(6)
C3EA C8BA C6CA 119.6(6)
C0BA C8BA C6CA 120.7(6)
C93 C92 N7 119.6(6)
C93 C92 C88 119.9(7)
N7 C92 C88 120.5(6)
C4GA C9BA C1AA 112.3(6)
C4GA C9BA C9FA 108.6(7)
C1AA C9BA C9FA 111.3(7)
C1DA C0CA C3DA 120.6(8)
C158 C160 C162 122.6(6)
C92 C88 C89 119.3(7)
C92 C88 C98 121.7(7)
C89 C88 C98 118.9(7)
C92 C93 C91 116.7(7)
C92 C93 C94 122.5(7)
C91 C93 C94 120.7(7)
C90 C89 C88 120.0(8)
C6FA C1CA C1AA 121.9(7)
C163 C161 C159 117.9(6)
C163 C161 C164 121.0(6)
C159 C161 C164 121.0(6)
C125 C115 C118 111.1(6)
C125 C115 C114 111.1(7)
C118 C115 C114 110.4(6)
C0DA C2CA C9EA 111.8(6)
C0DA C2CA C8DA 110.6(6)
C9EA C2CA C8DA 110.6(5)
C122 C124 C916 119.1(7)
C122 C124 C120 116.9(7)
C916 C124 C120 123.9(7)
C3FA C3CA C0DA 121.4(7)
C2AA C5CA C0GA 110.8(6)
C2AA C5CA C6DA 113.4(6)
C0GA C5CA C6DA 108.6(6)
C162 C163 C161 119.7(7)
C144 C145 C146 119.3(7)
C160 C158 C159 116.4(6)
C160 C158 C166 122.6(6)
C159 C158 C166 121.0(6)
C2FA C6CA C2GA 108.1(6)
C2FA C6CA C8BA 112.0(6)
C2GA C6CA C8BA 110.4(6)
C6EA C7CA C2AA 122.4(7)
C4BA C8CA C7FA 121.1(8)
C3CA C0DA C0BA 119.4(6)
C3CA C0DA C2CA 119.2(6)
C0BA C0DA C2CA 121.5(6)
C0CA C1DA C3AA 123.2(8)
C9GA C2DA C5AA 122.4(8)
C9GA C2DA C0FA 115.1(9)
C5AA C2DA C0FA 122.4(8)
C0CA C3DA C2BA 120.4(8)
C7EA C7DA C6AA 115.0(6)
C7EA C7DA C5DA 110.7(6)
C6AA C7DA C5DA 111.0(6)
C4BA C9DA C8FA 113.2(6)
C4BA C9DA C4DA 111.0(7)
C8FA C9DA C4DA 110.7(6)
C7FA C0EA C7BA 121.4(7)
C6FA C1EA C6AA 122.5(7)
C7GA C2EA C2BA 118.4(7)
C3FA C3EA C8BA 122.5(7)
C84 C98 C88 110.1(7)
C84 C98 C99 111.6(7)
C88 C98 C99 113.4(7)
N9 C100 C103 120.2(10)
N9 C100 C101 121.7(9)
C103 C100 C101 117.9(11)
C6EA C5EA C4AA 120.9(8)
C160 C162 C163 121.2(7)
C7CA C6EA C5EA 119.2(8)
C71 C70 C69 120.6(8)
C70 C71 C66 116.3(7)
C70 C71 C72 121.2(7)
C66 C71 C72 122.5(7)
C117 C120 C124 113.2(7)
C117 C120 C121 111.8(7)
C124 C120 C121 110.9(7)
C0HA C0FA C2DA 114.0(8)
C0HA C0FA C2HA 107.9(9)
C2DA C0FA C2HA 107.7(8)
C78 C77 C76 116.3(7)
C78 C77 C86 121.4(7)
C76 C77 C86 122.3(8)
C7HA C164 C161 114.6(6)
C78 C79 C80 117.9(8)
C78 C79 C82 122.1(7)
C80 C79 C82 119.9(8)
C3CA C3FA C3EA 119.3(8)
C89 C90 C91 123.1(9)
C93 C94 C97 110.8(6)
C93 C94 C195 112.5(7)
C97 C94 C195 111.7(7)
C5IA C166 C158 116.4(6)
C3AA C5FA C4FA 112.4(6)
C1CA C6FA C1EA 119.0(7)
C0EA C7FA C8CA 118.6(7)
C69 C68 C67 121.1(8)
C76 C81 C80 123.3(8)
C2JA C101 C100 120.6(12)
C2JA C101 C107 117.6(12)
C100 C101 C107 121.2(10)
C110 C111 C3KA 114.6(10)
C110 C111 C103 109.7(10)
C3KA C111 C103 113.0(11)
C106 C107 C101 112.7(7)
C106 C107 C108 109.5(8)
C101 C107 C108 109.0(8)
C71 C72 C73 111.9(7)
C68 C69 C70 121.3(8)
C125 C119 C123 121.8(8)
C8HA C3GA C5AA 120.1(11)
C8HA C3GA C5GA 116.9(11)
C5AA C3GA C5GA 122.9(10)
C81 C80 C79 118.1(9)
C90 C91 C93 120.8(9)
C77 C86 C87 114.1(8)
C123 C122 C124 121.4(9)
C100 C103 C0KA 122.8(14)
C100 C103 C111 123.3(13)
C0KA C103 C111 113.2(14)
C67 C74 C75 114.9(7)
C4HA C5GA C6GA 114.9(9)
C4HA C5GA C3GA 111.1(10)
C6GA C5GA C3GA 110.8(8)
C81 C76 C77 121.4(8)
C122 C123 C119 119.1(9)
C6HA C9GA C2DA 119.1(12)
C83 C82 C79 121.1(11)
C9GA C6HA C8HA 122.1(16)
C6HA C8HA C3GA 117.3(15)
N1 Al2 N2 111.4(3)
N1 Al2 C2 118.5(3)
N2 Al2 C2 117.0(3)
N1 Al2 N5 106.7(2)
N2 Al2 N5 106.4(3)
C2 Al2 N5 94.1(3)
N1 Al1 N3 112.2(2)
N1 Al1 C1 118.4(3)
N3 Al1 C1 119.0(3)
N1 Al1 N4 103.3(3)
N3 Al1 N4 100.4(2)
C1 Al1 N4 99.0(3)
N2 Al3 N3 117.0(3)
N2 Al3 C3 120.6(3)
N3 Al3 C3 122.3(3)
C13 N1 Al2 121.9(4)
C13 N1 Al1 118.3(4)
Al2 N1 Al1 119.7(2)
C49 N3 Al3 120.1(4)
C49 N3 Al1 116.8(4)
Al3 N3 Al1 122.9(3)
C01 N2 Al3 118.6(4)
C01 N2 Al2 119.4(5)
Al3 N2 Al2 121.9(3)
C6 C01 C02 119.8(6)
C6 C01 N2 120.7(5)
C02 C01 N2 119.4(6)
C5 N5 Al2 155.8(6)
C4 N4 Al1 175.1(6)
C56 C02 C01 118.5(7)
C56 C02 C10 119.2(6)
C01 C02 C10 122.3(6)
C38 C37 C42 123.6(7)
C38 C37 C5 117.7(6)
C42 C37 C5 118.7(6)
C18 C13 C14 116.8(6)
C18 C13 N1 121.6(6)
C14 C13 N1 121.6(6)
C47 C48 C49 119.6(7)
C47 C48 C53 119.6(7)
C49 C48 C53 120.6(7)
C22 C21 C14 111.5(6)
C22 C21 C23 109.3(6)
C14 C21 C23 111.6(6)
C5A C6 C01 120.1(6)
C5A C6 C8 118.7(6)
C01 C6 C8 121.2(6)
C50 C49 C48 118.5(6)
C50 C49 N3 121.0(6)
C48 C49 N3 120.4(6)
C17 C18 C13 121.9(7)
C17 C18 C20 116.9(6)
C13 C18 C20 121.2(6)
C27 C26 C31 123.2(6)
C27 C26 C4 118.1(6)
C31 C26 C4 118.7(6)
C42 C41 C40 120.7(7)
C11 C10 C02 112.8(6)
C11 C10 C12 109.6(6)
C02 C10 C12 110.4(6)
C41 C42 C37 117.4(7)
C41 C42 C45 120.2(7)
C37 C42 C45 122.4(7)
C15 C14 C13 119.9(6)
C15 C14 C21 118.9(6)
C13 C14 C21 121.1(5)
C04 C5A C6 119.4(7)
N5 C5 C37 175.3(8)
C04 C56 C02 121.0(7)
C60 C58 C59 109.3(6)
C60 C58 C50 112.4(6)
C59 C58 C50 111.8(6)
C9 C8 C7 109.7(7)
C9 C8 C6 113.2(6)
C7 C8 C6 112.1(6)
C39 C38 C37 115.9(7)
C39 C38 C43 123.1(7)
C37 C38 C43 121.0(7)
C30 C31 C26 115.9(7)
C30 C31 C32 122.3(7)
C26 C31 C32 121.8(7)
C19 C20 C18 111.8(7)
C19 C20 C24 111.1(7)
C18 C20 C24 111.3(7)
C49 C50 C51 120.4(7)
C49 C50 C58 123.1(7)
C51 C50 C58 116.5(6)
C18 C17 C16 120.6(7)
C14 C15 C16 121.4(7)
C48 C53 C54 111.4(6)
C48 C53 C55 114.0(6)
C54 C53 C55 108.2(6)
C26 C27 C28 116.5(7)
C26 C27 C34 122.2(7)
C28 C27 C34 121.3(7)
N4 C4 C26 179.6(9)
C46 C45 C42 112.1(7)
C40 C39 C38 122.4(8)
C29 C30 C31 122.9(8)
C39 C40 C41 120.1(8)
C52 C47 C48 121.2(8)
C56 C04 C5A 121.1(8)
C44 C43 C38 117.3(7)
C35 C34 C27 115.0(8)
C31 C32 C33 115.5(7)
C30 C29 C28 120.5(8)
C47 C52 C51 120.8(8)
C15 C16 C17 119.3(7)
C52 C51 C50 119.6(7)
C29 C28 C27 120.9(7)
C101 C2JA C7KA 118.9(17)
C103 C0KA C7KA 116.4(17)
C2JA C7KA C0KA 117.4(19)
N5AA C1GA C1HA 161.4(10)
N5AA C1GA C911 165.2(10)
C1HA C1GA C911 33.4(7)
C1GA C1HA C2X 123.5(14)
C1GA C1HA C6X 109.6(11)
C2X C1HA C6X 126.1(12)
C116 C8X C12X 28.3(9)
C3X C2X C1HA 123(2)
C3X C2X C7X 118(2)
C1HA C2X C7X 119.6(17)
C4X C3X C2X 113(3)
C911 C6X C12X 114.1(12)
C911 C6X C5X 125.5(12)
C12X C6X C5X 97.8(13)
C911 C6X C9X 107.5(12)
C12X C6X C9X 135.2(12)
C5X C6X C9X 41.9(9)
C911 C6X C116 119.2(11)
C12X C6X C116 31.8(9)
C5X C6X C116 111.3(12)
C9X C6X C116 130.1(11)
C911 C6X C1HA 31.3(7)
C12X C6X C1HA 122.9(10)
C5X C6X C1HA 138.0(11)
C9X C6X C1HA 101.3(10)
C116 C6X C1HA 109.2(9)
C7X C10X C9XX 97.3(15)
C3X C4X C9X 129(3)
C914 C5X C6X 113.8(18)
C11C C216 C11B 145.4(8)
C11C C216 C11G 110.6(7)
C11B C216 C11G 103.0(7)
C1AB C112 C911 117.1(16)
C1AB C112 C9XX 116.6(15)
C911 C112 C9XX 126.1(14)
C5X C914 C1AB 125.9(18)
C6X C911 C112 120.8(13)
C6X C911 C1GA 121.6(11)
C112 C911 C1GA 117.2(13)
C8X C116 C6X 119.5(13)
C112 C1AB C914 115.1(16)
C9B N10A Al11 166.7(19)
N10B C9A C11B 146.0(15)
C10K C10B C12F 134.2(8)
C216 C11C C11D 131.2(8)
C11A C10D C10K 83.0(7)
C10K C11B C216 162.8(9)
C10K C11B C9A 105.1(8)
C216 C11B C9A 89.4(8)
C10K C11B C9B 77.2(8)
C216 C11B C9B 118.9(10)
C9A C11B C9B 31.2(7)
C10D C11A C11G 169.8(9)
C2X C7X C10X 111.6(15)
C6X C12X C8X 111.9(12)
C4X C9X C6X 127.5(18)
C112 C9XX C10X 126.1(13)
C216 C11G C11A 96.4(6)
C11B C10K C10B 160.6(9)
C11B C10K C9B 62.0(8)
C10B C10K C9B 99.5(8)
C11B C10K C10D 102.6(7)
C10B C10K C10D 94.3(7)
C9B C10K C10D 161.5(8)
N10A C9B C11B 160.5(19)
N10A C9B C10K 156.6(19)
C11B C9B C10K 40.8(5)
C9A N10B Al11 161.7(15)

loop_
_geom_bond_atom_site_label_1
_geom_bond_atom_site_label_2
_geom_bond_distance
Al01 N8 1.826(6)
Al01 N7 1.834(5)
Al01 C96 1.953(8)
Al01 N12 2.037(6)
Al5 N0AA 1.817(5)
Al5 N 1.841(5)
Al5 C7AA 1.956(8)
Al5 N11 2.036(6)
Al6 N3AA 1.813(6)
Al6 N4AA 1.845(5)
Al6 C155 1.956(6)
Al6 N13 2.031(6)
Al7 N4AA 1.778(5)
Al7 N1AA 1.791(6)
Al7 C141 1.956(6)
Al8 N3AA 1.819(5)
Al8 N1AA 1.834(5)
Al8 C4CA 1.968(7)
Al8 N01 2.015(6)
Al9 N2AA 1.779(6)
Al9 N 1.781(6)
Al9 C64 1.942(7)
Al10 N0AA 1.827(6)
Al10 N2AA 1.844(5)
Al10 C6BA 1.975(7)
Al10 N5AA 2.006(7)
Al11 N8 1.820(6)
Al11 N9 1.844(6)
Al11 N10A 1.95(2)
Al11 C109 1.973(8)
Al11 N10B 2.081(19)
Al12 N9 1.765(7)
Al12 N7 1.786(6)
Al12 C168 1.956(8)
N C5BA 1.429(8)
N0AA C0BA 1.419(8)
N1AA C142 1.436(7)
N2AA C5AA 1.405(9)
N3AA C8AA 1.430(7)
N8 C916 1.395(8)
N7 C92 1.415(8)
N4AA C0AA 1.426(8)
N12 C85 1.152(7)
C142 C148 1.398(9)
C142 C143 1.408(8)
N11 C65 1.150(7)
N01 C 1.153(8)
N13 C157 1.142(7)
C66 C67 1.365(9)
C66 C71 1.421(9)
C66 C65 1.447(8)
C C3BA 1.409(9)
N9 C100 1.408(11)
C151 C143 1.495(9)
C151 C154 1.522(10)
C151 C152 1.550(9)
C0AA C4AA 1.411(9)
C0AA C2AA 1.420(9)
C143 C144 1.430(9)
C159 C161 1.413(9)
C159 C158 1.430(8)
C159 C157 1.430(9)
C1AA C1CA 1.407(9)
C1AA C5BA 1.419(9)
C1AA C9BA 1.501(9)
C148 C146 1.392(9)
C148 C149 1.526(9)
C2AA C7CA 1.370(10)
C2AA C5CA 1.514(9)
C3AA C1DA 1.371(10)
C3AA C3BA 1.411(9)
C3AA C5FA 1.505(10)
C4AA C5EA 1.403(10)
C4AA C1BA 1.518(9)
C5AA C2DA 1.407(10)
C5AA C3GA 1.430(11)
N5AA C1GA 1.137(8)
C6AA C1EA 1.386(9)
C6AA C5BA 1.415(9)
C6AA C7DA 1.509(9)
C8AA C4BA 1.395(9)
C8AA C7BA 1.409(8)
C9AA C7BA 1.497(9)
C9AA C4EA 1.538(10)
C9AA C9CA 1.565(10)
C0BA C8BA 1.420(9)
C0BA C0DA 1.414(8)
C125 C119 1.363(11)
C125 C916 1.423(9)
C125 C115 1.517(10)
C1BA C1FA 1.529(9)
C1BA C8EA 1.524(8)
C2BA C3BA 1.405(9)
C2BA C3DA 1.415(11)
C2BA C2EA 1.494(10)
C149 C147 1.512(9)
C149 C150 1.521(11)
C144 C145 1.361(9)
C78 C77 1.400(10)
C78 C79 1.401(10)
C78 C85 1.431(9)
C916 C124 1.422(10)
C4BA C8CA 1.387(9)
C4BA C9DA 1.531(10)
C146 C145 1.384(9)
C67 C68 1.393(9)
C67 C74 1.498(10)
C7BA C0EA 1.381(8)
C8BA C3EA 1.376(9)
C8BA C6CA 1.536(8)
C92 C93 1.420(10)
C92 C88 1.417(9)
C9BA C4GA 1.497(11)
C9BA C9FA 1.518(10)
C0CA C1DA 1.360(10)
C0CA C3DA 1.378(10)
C160 C158 1.367(9)
C160 C162 1.377(9)
C88 C89 1.418(10)
C88 C98 1.516(10)
C93 C91 1.438(10)
C93 C94 1.491(10)
C89 C90 1.323(11)
C1CA C6FA 1.373(10)
C161 C163 1.401(9)
C161 C164 1.516(9)
C115 C118 1.525(10)
C115 C114 1.527(10)
C2CA C0DA 1.510(9)
C2CA C9EA 1.535(9)
C2CA C8DA 1.542(9)
C124 C122 1.419(11)
C124 C120 1.509(10)
C3CA C3FA 1.355(10)
C3CA C0DA 1.412(9)
C5CA C0GA 1.553(10)
C5CA C6DA 1.562(9)
C163 C162 1.383(9)
C158 C166 1.488(9)
C6CA C2FA 1.518(10)
C6CA C2GA 1.520(10)
C7CA C6EA 1.366(10)
C8CA C7FA 1.387(11)
C2DA C9GA 1.378(13)
C2DA C0FA 1.517(11)
C4DA C9DA 1.552(10)
C5DA C7DA 1.534(9)
C7DA C7EA 1.512(10)
C9DA C8FA 1.523(10)
C0EA C7FA 1.381(10)
C1EA C6FA 1.374(9)
C2EA C7GA 1.441(10)
C3EA C3FA 1.360(9)
C98 C84 1.506(10)
C98 C99 1.530(12)
C100 C103 1.396(14)
C100 C101 1.439(13)
C5EA C6EA 1.378(10)
C70 C71 1.362(9)
C70 C69 1.385(10)
C71 C72 1.502(11)
C120 C117 1.514(11)
C120 C121 1.536(11)
C0FA C0HA 1.494(13)
C0FA C2HA 1.519(13)
C75 C74 1.558(10)
C77 C76 1.399(10)
C77 C86 1.480(11)
C164 C7HA 1.505(10)
C79 C80 1.413(10)
C79 C82 1.492(12)
C90 C91 1.362(11)
C94 C97 1.517(10)
C94 C195 1.529(12)
C4FA C5FA 1.522(9)
C166 C5IA 1.490(9)
C68 C69 1.359(10)
C81 C76 1.339(10)
C81 C80 1.379(11)
C101 C2JA 1.385(18)
C101 C107 1.510(12)
C111 C110 1.440(13)
C111 C3KA 1.504(14)
C111 C103 1.578(16)
C107 C106 1.493(12)
C107 C108 1.565(12)
C73 C72 1.520(12)
C119 C123 1.394(12)
C3GA C8HA 1.441(17)
C3GA C5GA 1.549(13)
C86 C87 1.531(13)
C122 C123 1.356(11)
C103 C0KA 1.42(2)
C5GA C4HA 1.487(13)
C5GA C6GA 1.465(12)
C83 C82 1.433(16)
C9GA C6HA 1.381(16)
C6HA C8HA 1.418(18)
Al2 N1 1.808(5)
Al2 N2 1.832(6)
Al2 C2 1.972(6)
Al2 N5 2.012(6)
Al1 N1 1.812(5)
Al1 N3 1.841(5)
Al1 C1 1.958(6)
Al1 N4 2.032(6)
Al3 N2 1.788(6)
Al3 N3 1.787(5)
Al3 C3 1.948(6)
N1 C13 1.444(7)
N3 C49 1.446(8)
N2 C01 1.453(8)
C01 C6 1.393(8)
C01 C02 1.413(9)
N5 C5 1.135(8)
N4 C4 1.146(8)
C02 C56 1.399(9)
C02 C10 1.521(9)
C37 C38 1.403(9)
C37 C42 1.402(9)
C37 C5 1.449(10)
C13 C18 1.408(9)
C13 C14 1.432(9)
C48 C47 1.386(10)
C48 C49 1.415(9)
C48 C53 1.517(9)
C21 C22 1.513(10)
C21 C14 1.518(9)
C21 C23 1.565(10)
C6 C5A 1.403(9)
C6 C8 1.530(9)
C49 C50 1.404(9)
C18 C17 1.364(9)
C18 C20 1.530(10)
C26 C27 1.399(9)
C26 C31 1.414(9)
C26 C4 1.428(9)
C41 C42 1.380(10)
C41 C40 1.388(10)
C10 C11 1.512(10)
C10 C12 1.537(10)
C42 C45 1.534(10)
C14 C15 1.369(8)
C5A C04 1.380(10)
C56 C04 1.366(10)
C58 C60 1.522(9)
C58 C59 1.526(9)
C58 C50 1.527(9)
C8 C9 1.521(9)
C8 C7 1.515(10)
C38 C39 1.382(11)
C38 C43 1.522(10)
C31 C30 1.385(10)
C31 C32 1.492(10)
C20 C19 1.521(11)
C20 C24 1.553(10)
C50 C51 1.397(10)
C17 C16 1.376(10)
C15 C16 1.390(10)
C53 C54 1.548(10)
C53 C55 1.540(9)
C27 C28 1.407(10)
C27 C34 1.514(10)
C45 C46 1.528(11)
C39 C40 1.376(10)
C30 C29 1.351(10)
C47 C52 1.361(10)
C43 C44 1.458(10)
C34 C35 1.501(11)
C32 C33 1.508(10)
C29 C28 1.374(10)
C52 C51 1.382(10)
C2JA C7KA 1.466(19)
C0KA C7KA 1.49(2)
C1GA C1HA 1.359(15)
C1GA C911 1.588(16)
C1HA C2X 1.39(2)
C1HA C6X 1.645(16)
C8X C116 1.352(19)
C8X C12X 1.724(18)
C2X C3X 1.40(3)
C2X C7X 1.50(2)
C3X C4X 1.33(3)
C6X C911 1.222(15)
C6X C12X 1.328(18)
C6X C5X 1.437(19)
C6X C9X 1.457(18)
C6X C116 1.58(2)
C10X C7X 1.73(3)
C10X C9XX 1.73(3)
C4X C9X 1.39(3)
C5X C914 1.32(2)
C216 C11C 1.283(10)
C216 C11B 1.300(11)
C216 C11G 1.578(11)
C112 C1AB 1.44(2)
C112 C911 1.45(2)
C112 C9XX 1.57(2)
C914 C1AB 1.42(2)
N10A C9B 1.16(3)
C9A N10B 1.163(19)
C9A C11B 1.696(17)
C10B C10K 1.290(11)
C10B C12F 1.586(11)
C11C C11D 1.571(11)
C10D C11A 1.299(11)
C10D C10K 1.954(12)
C11B C10K 1.312(11)
C11B C9B 1.77(2)
C11A C11G 1.642(12)
C10K C9B 1.96(2)
